data_7719354
loop_
_publ_author_name
'Maurer, Johannes'
'Klerner, Lukas'
'Langer, Jens'
'Harder, Sjoerd'

_publ_section_title
;
 Redox-active inverse crowns - pockets for heavier chalcogenides.
;
_journal_issue 37
_journal_name_full 'Dalton transactions (Cambridge, England : 2003)'
_journal_page_first 13950
_journal_page_last 13957
_journal_paper_doi 10.1039/d5dt01896j
_journal_volume 54
_journal_year 2025
_chemical_formula_moiety 'C98 H174 Mg2 N6 Na4 Se2 Si4, [+ solvents]'
_chemical_formula_sum 'C98 H174 Mg2 N6 Na4 Se2 Si4'
_chemical_formula_weight 1847.28
_chemical_properties_physical Moisture-sensitive
_space_group_crystal_system triclinic
_space_group_IT_number 2
_space_group_name_Hall '-P 1'
_space_group_name_H-M_alt 'P -1'
_atom_sites_solution_hydrogens geom
_atom_sites_solution_primary dual
_audit_creation_date 2025-03-06
_audit_creation_method
;
Olex2 1.5
(compiled 2025.03.04 svn.red2d20d0 for OlexSys, GUI svn.r7181)
;
_audit_update_record
;
2025-03-06 deposited with the CCDC.	2025-09-02 downloaded from the CCDC.
;
_cell_angle_alpha 83.441(2)
_cell_angle_beta 79.270(2)
_cell_angle_gamma 76.307(2)
_cell_formula_units_Z 2
_cell_length_a 16.8715(3)
_cell_length_b 18.3957(4)
_cell_length_c 21.5617(5)
_cell_measurement_reflns_used 43323
_cell_measurement_temperature 99.99(10)
_cell_measurement_theta_max 72.5680
_cell_measurement_theta_min 4.1770
_cell_volume 6370.8(2)
_computing_cell_refinement 'CrysAlisPro 1.171.42.72a (Rigaku OD, 2022)'
_computing_data_collection 'CrysAlisPro 1.171.42.72a (Rigaku OD, 2022)'
_computing_data_reduction 'CrysAlisPro 1.171.42.72a (Rigaku OD, 2022)'
_computing_molecular_graphics 'Olex2 1.5 (Dolomanov et al., 2009)'
_computing_publication_material 'Olex2 1.5 (Dolomanov et al., 2009)'
_computing_structure_refinement 'SHELXL 2019/2 (Sheldrick, 2015)'
_computing_structure_solution 'SHELXT 2018/2 (Sheldrick, 2018)'
_diffrn_ambient_temperature 99.99(10)
_diffrn_detector 'CCD plate'
_diffrn_detector_area_resol_mean 5.2903
_diffrn_detector_type AtlasS2
_diffrn_measured_fraction_theta_full 0.997
_diffrn_measured_fraction_theta_max 0.980
_diffrn_measurement_details
;
List of Runs (angles in degrees, time in seconds):

  # Type    Start    End  Width  t~exp~   \w     \q     \k     \f   Frames
#--------------------------------------------------------------------------
  1  \w    -70.00  32.00   1.00    1.75    --  -41.40  57.00  60.00  102
  2  \w    -74.00  35.00   1.00    1.75    --  -41.40  77.00-180.00  109
  3  \w   -114.00 -13.00   1.00    1.75    --  -41.40 -57.00 -90.00  101
  4  \w     97.00 176.00   1.00    7.00    --  104.66 125.00 -90.00   79
  5  \w     33.00 113.00   1.00    7.00    --  104.66-125.00 -90.00   80
  6  \w     28.00 133.00   1.00    7.00    --  104.66 -30.00 -30.00  105
  7  \w     33.00 113.00   1.00    7.00    --  104.66-125.00 120.00   80
  8  \w     28.00 133.00   1.00    7.00    --  104.66 -30.00-120.00  105
  9  \w     33.00 113.00   1.00    7.00    --  104.66-125.00-150.00   80
 10  \w     97.00 176.00   1.00    7.00    --  104.66 125.00-120.00   79
 11  \w     79.00 178.00   1.00    7.00    --  104.66  45.00 -30.00   99
 12  \w     76.00 178.00   1.00    7.00    --  104.66  30.00-120.00  102
 13  \w     32.00 131.00   1.00    7.00    --  104.66 -45.00 150.00   99
 14  \w     29.00 137.00   1.00    7.00    --  104.66 -77.00 -90.00  108
 15  \w   -114.00 -13.00   1.00    1.75    --  -41.40 -57.00 -30.00  101
 16  \w   -114.00 -13.00   1.00    1.75    --  -41.40 -57.00 150.00  101
 17  \w   -114.00 -13.00   1.00    1.75    --  -41.40 -57.00  60.00  101
 18  \w     76.00 177.00   1.00    7.00    --  104.66  61.00 150.00  101
 19  \w     76.00 177.00   1.00    7.00    --  104.66  61.00   0.00  101
 20  \w     76.00 177.00   1.00    7.00    --  104.66  61.00 -90.00  101
 21  \w     76.00 177.00   1.00    7.00    --  104.66  61.00 120.00  101
 22  \w     76.00 177.00   1.00    7.00    --  104.66  61.00-180.00  101
 23  \w     76.00 177.00   1.00    7.00    --  104.66  61.00  30.00  101
 24  \w     52.00 178.00   1.00    7.00    --  104.66  15.00 120.00  126
;
_diffrn_measurement_device 'four-circle diffractometer'
_diffrn_measurement_device_type 'SuperNova, Dual, Cu at home/near, AtlasS2'
_diffrn_measurement_method '\w scans'
_diffrn_orient_matrix_type 'CrysAlisPro convention (1999,Acta A55,543-557)'
_diffrn_orient_matrix_UB_11 0.0453657000
_diffrn_orient_matrix_UB_12 0.0525872000
_diffrn_orient_matrix_UB_13 -0.0466000000
_diffrn_orient_matrix_UB_21 0.0834832000
_diffrn_orient_matrix_UB_22 -0.0540047000
_diffrn_orient_matrix_UB_23 0.0067901000
_diffrn_orient_matrix_UB_31 -0.0072139000
_diffrn_orient_matrix_UB_32 -0.0422854000
_diffrn_orient_matrix_UB_33 -0.0556714000
_diffrn_radiation_monochromator mirror
_diffrn_radiation_probe x-ray
_diffrn_radiation_type 'Cu K\a'
_diffrn_radiation_wavelength 1.54184
_diffrn_reflns_av_R_equivalents 0.0314
_diffrn_reflns_av_unetI/netI 0.0272
_diffrn_reflns_Laue_measured_fraction_full 0.997
_diffrn_reflns_Laue_measured_fraction_max 0.980
_diffrn_reflns_limit_h_max 20
_diffrn_reflns_limit_h_min -20
_diffrn_reflns_limit_k_max 22
_diffrn_reflns_limit_k_min -22
_diffrn_reflns_limit_l_max 25
_diffrn_reflns_limit_l_min -26
_diffrn_reflns_number 96349
_diffrn_reflns_point_group_measured_fraction_full 0.997
_diffrn_reflns_point_group_measured_fraction_max 0.980
_diffrn_reflns_theta_full 67.684
_diffrn_reflns_theta_max 72.589
_diffrn_reflns_theta_min 3.515
_diffrn_source 'micro-focus sealed X-ray tube'
_diffrn_source_type 'SuperNova (Cu) X-ray Source'
_exptl_absorpt_coefficient_mu 1.589
_exptl_absorpt_correction_T_max 1.000
_exptl_absorpt_correction_T_min 0.558
_exptl_absorpt_correction_type gaussian
_exptl_absorpt_process_details
;
CrysAlisPro 1.171.42.72a (Rigaku Oxford Diffraction, 2022)
Numerical absorption correction based on gaussian integration over
a multifaceted crystal model
Empirical absorption correction using spherical harmonics,
implemented in SCALE3 ABSPACK scaling algorithm.
;
_exptl_crystal_colour 'clear colourless'
_exptl_crystal_colour_lustre clear
_exptl_crystal_colour_primary colourless
_exptl_crystal_density_diffrn 0.963
_exptl_crystal_description block
_exptl_crystal_F_000 1992
_exptl_crystal_size_max 0.302
_exptl_crystal_size_mid 0.177
_exptl_crystal_size_min 0.108
_refine_diff_density_max 1.608
_refine_diff_density_min -1.380
_refine_diff_density_rms 0.043
_refine_ls_extinction_method none
_refine_ls_goodness_of_fit_ref 1.036
_refine_ls_hydrogen_treatment constr
_refine_ls_matrix_type full
_refine_ls_number_parameters 1133
_refine_ls_number_reflns 24788
_refine_ls_number_restraints 25
_refine_ls_restrained_S_all 1.036
_refine_ls_R_factor_all 0.0390
_refine_ls_R_factor_gt 0.0341
_refine_ls_shift/su_max 0.002
_refine_ls_shift/su_mean 0.000
_refine_ls_structure_factor_coef Fsqd
_refine_ls_weighting_details 'w=1/[\s^2^(Fo^2^)+(0.0351P)^2^+3.0707P] where P=(Fo^2^+2Fc^2^)/3'
_refine_ls_weighting_scheme calc
_refine_ls_wR_factor_gt 0.0834
_refine_ls_wR_factor_ref 0.0867
_reflns_Friedel_coverage 0.000
_reflns_number_gt 21956
_reflns_number_total 24788
_reflns_threshold_expression 'I > 2\s(I)'
_cod_data_source_file d5dt01896j2.cif
_cod_data_source_block hasj231109a
_cod_depositor_comments 'Adding full bibliography for 7719350--7719354.cif.'
_cod_database_code 7719354
_shelx_shelxl_version_number 2019/2
_chemical_oxdiff_formula C98H174Mg2N6Na4Se2Si4
_shelx_space_group_comment
;
The symmetry employed for this shelxl refinement is uniquely defined
by the following loop, which should always be used as a source of
symmetry information in preference to the above space-group names.
They are only intended as comments.
;
_olex2_refinement_description
;
1. Fixed Uiso
 At 1.2 times of:
  All C(H) groups, All C(H,H) groups
 At 1.5 times of:
  All C(H,H,H) groups
2. Restrained distances
 C39A-C42A \\sim C42-C39 \\sim C39A-C40A \\sim C40-C39
 with sigma of 0.02
 C39A-C33 \\sim C39-C33
 with sigma of 0.02
3. Rigid body (RIGU) restrains
 C33, C39A, C40A, C42A
 with sigma for 1-2 distances of 0.004 and sigma for 1-3 distances of 0.004
4. Others
 Sof(C39A)=Sof(H39A)=Sof(C40A)=Sof(H40c)=Sof(H40d)=Sof(C41A)=Sof(H41d)=
 Sof(H41e)=Sof(H41f)=Sof(C42A)=Sof(H42c)=Sof(H42d)=Sof(C43A)=Sof(H43d)=
 Sof(H43e)=Sof(H43f)=1-FVAR(1)
 Sof(C39)=Sof(H39)=Sof(C40)=Sof(H40a)=Sof(H40b)=Sof(C41)=Sof(H41a)=Sof(H41b)=
 Sof(H41c)=Sof(C42)=Sof(H42a)=Sof(H42b)=Sof(C43)=Sof(H43a)=Sof(H43b)=Sof(H43c)=
 FVAR(1)
5.a Ternary CH refined with riding coordinates:
 C18(H18), C23(H23), C34(H34), C73(H73), C78(H78), C89(H89), C94(H94),
 C39(H39), C39A(H39A)
5.b Secondary CH2 refined with riding coordinates:
 C19(H19a,H19b), C21(H21a,H21b), C24(H24a,H24b), C26(H26a,H26b), C35(H35a,
 H35b), C37(H37a,H37b), C74(H74a,H74b), C76(H76a,H76b), C79(H79a,H79b),
 C81(H81a,H81b), C90(H90a,H90b), C92(H92a,H92b), C95(H95a,H95b), C97(H97a,H97b),
  C40(H40a,H40b), C42(H42a,H42b), C40A(H40c,H40d), C42A(H42c,H42d)
5.c Aromatic/amide H refined with riding coordinates:
 C2(H2), C14(H14), C15(H15), C16(H16), C30(H30), C31(H31), C32(H32), C57(H57),
 C69(H69), C70(H70), C71(H71), C85(H85), C86(H86), C87(H87)
5.d Idealised Me refined as rotating group:
 C5(H5a,H5b,H5c), C6(H6a,H6b,H6c), C7(H7a,H7b,H7c), C9(H9a,H9b,H9c), C10(H10a,
 H10b,H10c), C11(H11a,H11b,H11c), C20(H20a,H20b,H20c), C22(H22a,H22b,H22c),
 C25(H25a,H25b,H25c), C27(H27a,H27b,H27c), C36(H36a,H36b,H36c), C38(H38a,H38b,
 H38c), C44(H44a,H44b,H44c), C45(H45a,H45b,H45c), C46(H46a,H46b,H46c), C47(H47a,
 H47b,H47c), C48(H48a,H48b,H48c), C49(H49a,H49b,H49c), C50(H50a,H50b,H50c),
 C51(H51a,H51b,H51c), C52(H52a,H52b,H52c), C53(H53a,H53b,H53c), C54(H54a,H54b,
 H54c), C55(H55a,H55b,H55c), C60(H60a,H60b,H60c), C61(H61a,H61b,H61c), C62(H62a,
 H62b,H62c), C64(H64a,H64b,H64c), C65(H65a,H65b,H65c), C66(H66a,H66b,H66c),
 C75(H75a,H75b,H75c), C77(H77a,H77b,H77c), C80(H80a,H80b,H80c), C82(H82a,H82b,
 H82c), C91(H91a,H91b,H91c), C93(H93a,H93b,H93c), C96(H96a,H96b,H96c), C98(H98a,
 H98b,H98c), C41(H41a,H41b,H41c), C43(H43a,H43b,H43c), C41A(H41d,H41e,H41f),
 C43A(H43d,H43e,H43f)
;
_smtbx_masks_void_probe_radius 1.2
_smtbx_masks_void_truncation_radius 1.2
_olex2_date_sample_data_collection 2023-11-09
_olex2_submission_special_instructions 'No special instructions were received'
_oxdiff_exptl_absorpt_empirical_details
;
Empirical correction (ABSPACK) includes:
- Absorption correction using spherical harmonics
- Frame scaling
;
_oxdiff_exptl_absorpt_empirical_full_max 1.228
_oxdiff_exptl_absorpt_empirical_full_min 0.723

loop_
_space_group_symop_operation_xyz
'x, y, z'
'-x, -y, -z'

loop_
_atom_site_label
_atom_site_type_symbol
_atom_site_fract_x
_atom_site_fract_y
_atom_site_fract_z
_atom_site_U_iso_or_equiv
_atom_site_adp_type
_atom_site_occupancy
_atom_site_site_symmetry_order
_atom_site_calc_flag
_atom_site_refinement_flags_posn
_atom_site_refinement_flags_adp
_atom_site_refinement_flags_occupancy
_atom_site_disorder_assembly
_atom_site_disorder_group
Se1 Se 0.30670(2) 0.36448(2) 0.75354(2) 0.03221(5) Uani 1 1 d . . . . .
Se2 Se 0.19736(2) 0.18511(2) 0.71109(2) 0.02805(5) Uani 1 1 d . . . . .
Si1 Si 0.10563(3) 0.35111(2) 0.94327(2) 0.02826(9) Uani 1 1 d . . . . .
Si2 Si -0.00410(3) 0.42079(3) 0.84355(2) 0.03147(10) Uani 1 1 d . . . . .
Si3 Si 0.27620(3) 0.33541(3) 0.51034(2) 0.03649(11) Uani 1 1 d . . . . .
Si4 Si 0.41738(3) 0.20173(3) 0.51877(3) 0.04005(12) Uani 1 1 d . . . . .
Mg1 Mg 0.40993(3) 0.43150(3) 0.76075(3) 0.02646(11) Uani 1 1 d . . . . .
Mg2 Mg 0.14397(3) 0.07458(3) 0.72494(2) 0.02438(10) Uani 1 1 d . . . . .
Na1 Na 0.17953(4) 0.45882(3) 0.82891(3) 0.03197(14) Uani 1 1 d . . . . .
Na2 Na 0.17204(4) 0.28875(4) 0.80241(3) 0.03363(15) Uani 1 1 d . . . . .
Na3 Na 0.32384(4) 0.26658(4) 0.65696(3) 0.03446(15) Uani 1 1 d . . . . .
Na4 Na 0.21468(4) 0.19308(4) 0.58023(3) 0.03404(14) Uani 1 1 d . . . . .
N1 N 0.39735(8) 0.53897(7) 0.78357(6) 0.0248(3) Uani 1 1 d . . . . .
N2 N 0.53487(7) 0.40335(7) 0.75336(6) 0.0247(3) Uani 1 1 d . . . . .
N3 N 0.08481(8) 0.38039(7) 0.87023(7) 0.0288(3) Uani 1 1 d . . . . .
N4 N 0.32376(9) 0.25478(8) 0.54529(7) 0.0339(3) Uani 1 1 d . . . . .
N5 N 0.10333(8) 0.02301(6) 0.66219(6) 0.0219(2) Uani 1 1 d . . . . .
N6 N 0.12443(8) -0.00114(7) 0.79787(6) 0.0245(3) Uani 1 1 d . . . . .
C1 C 0.46246(10) 0.56866(9) 0.78369(8) 0.0275(3) Uani 1 1 d . . . . .
C2 C 0.54376(10) 0.52574(9) 0.77470(8) 0.0300(3) Uani 1 1 d . . . . .
H2 H 0.583423 0.553654 0.777746 0.036 Uiso 1 1 calc R U . . .
C3 C 0.58003(9) 0.45009(9) 0.76209(8) 0.0272(3) Uani 1 1 d . . . . .
C4 C 0.45788(10) 0.65425(9) 0.78818(9) 0.0350(4) Uani 1 1 d . . . . .
C5 C 0.49722(13) 0.68342(11) 0.72232(11) 0.0479(5) Uani 1 1 d . . . . .
H5A H 0.467178 0.674639 0.690122 0.072 Uiso 1 1 calc R U . . .
H5B H 0.555229 0.656806 0.712940 0.072 Uiso 1 1 calc R U . . .
H5C H 0.494210 0.737299 0.722136 0.072 Uiso 1 1 calc R U . . .
C6 C 0.50633(13) 0.66582(11) 0.83870(12) 0.0493(5) Uani 1 1 d . . . . .
H6A H 0.499269 0.719638 0.842536 0.074 Uiso 1 1 calc R U . . .
H6B H 0.565146 0.643250 0.826260 0.074 Uiso 1 1 calc R U . . .
H6C H 0.485428 0.641936 0.879490 0.074 Uiso 1 1 calc R U . . .
C7 C 0.37099(11) 0.70418(9) 0.80258(10) 0.0408(4) Uani 1 1 d . . . . .
H7A H 0.375085 0.756516 0.802022 0.061 Uiso 1 1 calc R U . . .
H7B H 0.343694 0.688365 0.844450 0.061 Uiso 1 1 calc R U . . .
H7C H 0.338625 0.699591 0.770478 0.061 Uiso 1 1 calc R U . . .
C8 C 0.67515(10) 0.42860(10) 0.76335(9) 0.0365(4) Uani 1 1 d . . . . .
C9 C 0.71941(11) 0.48437(12) 0.71940(13) 0.0526(6) Uani 1 1 d . . . . .
H9A H 0.779318 0.467430 0.717806 0.079 Uiso 1 1 calc R U . . .
H9B H 0.700816 0.534220 0.735772 0.079 Uiso 1 1 calc R U . . .
H9C H 0.706164 0.486855 0.676736 0.079 Uiso 1 1 calc R U . . .
C10 C 0.68489(14) 0.43249(15) 0.83266(12) 0.0610(6) Uani 1 1 d . . . . .
H10A H 0.653527 0.399425 0.860461 0.091 Uiso 1 1 calc R U . . .
H10B H 0.663844 0.484170 0.844781 0.091 Uiso 1 1 calc R U . . .
H10C H 0.743492 0.416357 0.836713 0.091 Uiso 1 1 calc R U . . .
C11 C 0.72103(10) 0.35002(10) 0.74438(10) 0.0389(4) Uani 1 1 d . . . . .
H11A H 0.716705 0.345100 0.700423 0.058 Uiso 1 1 calc R U . . .
H11B H 0.696339 0.312397 0.772180 0.058 Uiso 1 1 calc R U . . .
H11C H 0.779409 0.342247 0.748404 0.058 Uiso 1 1 calc R U . . .
C12 C 0.31209(9) 0.57066(8) 0.80695(8) 0.0246(3) Uani 1 1 d . . . . .
C13 C 0.25561(9) 0.59708(8) 0.76441(8) 0.0252(3) Uani 1 1 d . . . . .
C14 C 0.17122(9) 0.61725(8) 0.78928(8) 0.0270(3) Uani 1 1 d . . . . .
H14 H 0.132490 0.635451 0.761216 0.032 Uiso 1 1 calc R U . . .
C15 C 0.14293(9) 0.61128(8) 0.85382(8) 0.0282(3) Uani 1 1 d . . . . .
H15 H 0.085338 0.624010 0.869635 0.034 Uiso 1 1 calc R U . . .
C16 C 0.19905(10) 0.58670(8) 0.89504(8) 0.0277(3) Uani 1 1 d . . . . .
H16 H 0.179333 0.583195 0.939278 0.033 Uiso 1 1 calc R U . . .
C17 C 0.28424(10) 0.56682(8) 0.87322(8) 0.0264(3) Uani 1 1 d . . . . .
C18 C 0.28440(9) 0.61021(8) 0.69351(8) 0.0282(3) Uani 1 1 d . . . . .
H18 H 0.345849 0.603591 0.687413 0.034 Uiso 1 1 calc R U . . .
C19 C 0.26750(11) 0.55359(10) 0.65300(9) 0.0349(4) Uani 1 1 d . . . . .
H19A H 0.292819 0.564079 0.608621 0.042 Uiso 1 1 calc R U . . .
H19B H 0.296472 0.502780 0.667194 0.042 Uiso 1 1 calc R U . . .
C20 C 0.17778(13) 0.55201(16) 0.65369(12) 0.0590(6) Uani 1 1 d . . . . .
H20A H 0.174870 0.518040 0.622734 0.089 Uiso 1 1 calc R U . . .
H20B H 0.146872 0.602634 0.642773 0.089 Uiso 1 1 calc R U . . .
H20C H 0.153679 0.534328 0.696012 0.089 Uiso 1 1 calc R U . . .
C21 C 0.24970(11) 0.69202(9) 0.67012(9) 0.0362(4) Uani 1 1 d . . . . .
H21A H 0.190158 0.698529 0.668480 0.043 Uiso 1 1 calc R U . . .
H21B H 0.254786 0.725985 0.700919 0.043 Uiso 1 1 calc R U . . .
C22 C 0.29379(12) 0.71438(11) 0.60523(9) 0.0434(4) Uani 1 1 d . . . . .
H22A H 0.283643 0.684873 0.573611 0.065 Uiso 1 1 calc R U . . .
H22B H 0.353342 0.704820 0.605691 0.065 Uiso 1 1 calc R U . . .
H22C H 0.272818 0.767860 0.594495 0.065 Uiso 1 1 calc R U . . .
C23 C 0.34498(10) 0.54308(9) 0.91961(8) 0.0309(3) Uani 1 1 d . . . . .
H23 H 0.395551 0.562140 0.900328 0.037 Uiso 1 1 calc R U . . .
C24 C 0.31322(12) 0.57683(11) 0.98436(9) 0.0404(4) Uani 1 1 d . . . . .
H24A H 0.263358 0.558281 1.004644 0.048 Uiso 1 1 calc R U . . .
H24B H 0.356011 0.557951 1.011619 0.048 Uiso 1 1 calc R U . . .
C25 C 0.29171(14) 0.66220(12) 0.98206(11) 0.0504(5) Uani 1 1 d . . . . .
H25A H 0.248540 0.681777 0.955914 0.076 Uiso 1 1 calc R U . . .
H25B H 0.341115 0.681405 0.963754 0.076 Uiso 1 1 calc R U . . .
H25C H 0.271637 0.678363 1.025047 0.076 Uiso 1 1 calc R U . . .
C26 C 0.37227(11) 0.45699(10) 0.92913(9) 0.0362(4) Uani 1 1 d . . . . .
H26A H 0.327368 0.437476 0.957348 0.043 Uiso 1 1 calc R U . . .
H26B H 0.380694 0.435456 0.887750 0.043 Uiso 1 1 calc R U . . .
C27 C 0.45130(14) 0.43080(12) 0.95733(12) 0.0510(5) Uani 1 1 d . . . . .
H27A H 0.495717 0.451136 0.930370 0.077 Uiso 1 1 calc R U . . .
H27B H 0.466986 0.375860 0.960001 0.077 Uiso 1 1 calc R U . . .
H27C H 0.442147 0.448505 0.999807 0.077 Uiso 1 1 calc R U . . .
C28 C 0.56346(9) 0.33025(8) 0.72861(8) 0.0252(3) Uani 1 1 d . . . . .
C29 C 0.58231(9) 0.32630(9) 0.66254(8) 0.0280(3) Uani 1 1 d . . . . .
C30 C 0.59650(10) 0.25648(9) 0.63820(9) 0.0338(4) Uani 1 1 d . . . . .
H30 H 0.608122 0.252977 0.593667 0.041 Uiso 1 1 calc R U . . .
C31 C 0.59387(10) 0.19201(9) 0.67814(9) 0.0351(4) Uani 1 1 d . . . . .
H31 H 0.603471 0.144822 0.660903 0.042 Uiso 1 1 calc R U . . .
C32 C 0.57738(10) 0.19648(9) 0.74261(8) 0.0314(3) Uani 1 1 d . . . . .
H32 H 0.577087 0.151772 0.769405 0.038 Uiso 1 1 calc R U . . .
C33 C 0.56101(9) 0.26509(9) 0.76992(8) 0.0277(3) Uani 1 1 d D . . . .
C34 C 0.58515(9) 0.39742(9) 0.61887(8) 0.0283(3) Uani 1 1 d . . . . .
H34 H 0.605826 0.431927 0.641440 0.034 Uiso 1 1 calc R U . . .
C35 C 0.49823(10) 0.43825(10) 0.60612(8) 0.0326(4) Uani 1 1 d . . . . .
H35A H 0.485256 0.416125 0.570483 0.039 Uiso 1 1 calc R U . . .
H35B H 0.457110 0.430175 0.643985 0.039 Uiso 1 1 calc R U . . .
C36 C 0.49034(12) 0.52231(11) 0.59027(10) 0.0465(5) Uani 1 1 d . . . . .
H36A H 0.532411 0.530743 0.553879 0.070 Uiso 1 1 calc R U . . .
H36B H 0.498318 0.545330 0.626793 0.070 Uiso 1 1 calc R U . . .
H36C H 0.435207 0.544901 0.579934 0.070 Uiso 1 1 calc R U . . .
C37 C 0.64357(10) 0.38467(10) 0.55533(8) 0.0335(4) Uani 1 1 d . . . . .
H37A H 0.626674 0.347666 0.533537 0.040 Uiso 1 1 calc R U . . .
H37B H 0.636739 0.432423 0.528515 0.040 Uiso 1 1 calc R U . . .
C38 C 0.73496(11) 0.35687(12) 0.56066(9) 0.0417(4) Uani 1 1 d . . . . .
H38A H 0.767872 0.351827 0.518210 0.063 Uiso 1 1 calc R U . . .
H38B H 0.743162 0.308018 0.584881 0.063 Uiso 1 1 calc R U . . .
H38C H 0.752499 0.392928 0.582301 0.063 Uiso 1 1 calc R U . . .
C44 C 0.20584(12) 0.27828(10) 0.93742(10) 0.0438(4) Uani 1 1 d . . . . .
H44A H 0.199590 0.234257 0.918720 0.066 Uiso 1 1 calc R U . . .
H44B H 0.220051 0.263475 0.979795 0.066 Uiso 1 1 calc R U . . .
H44C H 0.249948 0.299268 0.910695 0.066 Uiso 1 1 calc R U . . .
C45 C 0.12272(13) 0.42813(10) 0.98666(9) 0.0404(4) Uani 1 1 d . . . . .
H45A H 0.172158 0.445106 0.964661 0.061 Uiso 1 1 calc R U . . .
H45B H 0.130296 0.409000 1.029971 0.061 Uiso 1 1 calc R U . . .
H45C H 0.074568 0.470287 0.987876 0.061 Uiso 1 1 calc R U . . .
C46 C 0.02658(12) 0.30846(11) 0.99965(9) 0.0422(4) Uani 1 1 d . . . . .
H46A H -0.024051 0.347047 1.009845 0.063 Uiso 1 1 calc R U . . .
H46B H 0.048612 0.288132 1.038558 0.063 Uiso 1 1 calc R U . . .
H46C H 0.014031 0.268018 0.979896 0.063 Uiso 1 1 calc R U . . .
C47 C -0.00565(13) 0.38543(14) 0.76537(10) 0.0508(5) Uani 1 1 d . . . . .
H47A H 0.038917 0.399541 0.733666 0.076 Uiso 1 1 calc R U . . .
H47B H -0.059017 0.407664 0.751778 0.076 Uiso 1 1 calc R U . . .
H47C H 0.002351 0.330679 0.769943 0.076 Uiso 1 1 calc R U . . .
C48 C -0.01784(12) 0.52584(11) 0.82656(11) 0.0479(5) Uani 1 1 d . . . . .
H48A H -0.017738 0.548815 0.865367 0.072 Uiso 1 1 calc R U . . .
H48B H -0.070547 0.546477 0.811474 0.072 Uiso 1 1 calc R U . . .
H48C H 0.027659 0.536648 0.794036 0.072 Uiso 1 1 calc R U . . .
C49 C -0.10222(11) 0.41069(11) 0.89859(10) 0.0414(4) Uani 1 1 d . . . . .
H49A H -0.102648 0.357355 0.907828 0.062 Uiso 1 1 calc R U . . .
H49B H -0.150013 0.435951 0.878503 0.062 Uiso 1 1 calc R U . . .
H49C H -0.105056 0.433497 0.938083 0.062 Uiso 1 1 calc R U . . .
C50 C 0.30963(14) 0.41974(11) 0.52829(13) 0.0545(6) Uani 1 1 d . . . . .
H50A H 0.301400 0.422503 0.574242 0.082 Uiso 1 1 calc R U . . .
H50B H 0.276687 0.465118 0.509298 0.082 Uiso 1 1 calc R U . . .
H50C H 0.368280 0.415729 0.510731 0.082 Uiso 1 1 calc R U . . .
C51 C 0.16168(13) 0.35287(13) 0.54035(14) 0.0621(7) Uani 1 1 d . . . . .
H51A H 0.138644 0.315059 0.525601 0.093 Uiso 1 1 calc R U . . .
H51B H 0.134901 0.402950 0.524337 0.093 Uiso 1 1 calc R U . . .
H51C H 0.151866 0.349685 0.586726 0.093 Uiso 1 1 calc R U . . .
C52 C 0.2887(2) 0.33789(16) 0.42154(12) 0.0705(7) Uani 1 1 d . . . . .
H52A H 0.347229 0.333451 0.403248 0.106 Uiso 1 1 calc R U . . .
H52B H 0.256249 0.385429 0.405439 0.106 Uiso 1 1 calc R U . . .
H52C H 0.269254 0.296067 0.409727 0.106 Uiso 1 1 calc R U . . .
C53 C 0.49793(12) 0.25791(11) 0.48502(12) 0.0507(5) Uani 1 1 d . . . . .
H53A H 0.483001 0.287410 0.446428 0.076 Uiso 1 1 calc R U . . .
H53B H 0.551999 0.223742 0.474932 0.076 Uiso 1 1 calc R U . . .
H53C H 0.500583 0.291730 0.516184 0.076 Uiso 1 1 calc R U . . .
C54 C 0.41859(16) 0.13803(14) 0.45602(14) 0.0666(7) Uani 1 1 d . . . . .
H54A H 0.381907 0.103741 0.472708 0.100 Uiso 1 1 calc R U . . .
H54B H 0.475036 0.108985 0.443715 0.100 Uiso 1 1 calc R U . . .
H54C H 0.399440 0.168221 0.418981 0.100 Uiso 1 1 calc R U . . .
C55 C 0.45750(14) 0.13764(13) 0.58586(13) 0.0596(6) Uani 1 1 d . . . . .
H55A H 0.468230 0.167534 0.616923 0.089 Uiso 1 1 calc R U . . .
H55B H 0.508920 0.102952 0.569437 0.089 Uiso 1 1 calc R U . . .
H55C H 0.416238 0.109035 0.606164 0.089 Uiso 1 1 calc R U . . .
C56 C 0.07536(9) -0.04021(8) 0.67707(7) 0.0233(3) Uani 1 1 d . . . . .
C57 C 0.07769(10) -0.07877(8) 0.73723(7) 0.0266(3) Uani 1 1 d . . . . .
H57 H 0.062182 -0.125605 0.740228 0.032 Uiso 1 1 calc R U . . .
C58 C 0.09803(9) -0.06286(8) 0.79383(7) 0.0244(3) Uani 1 1 d . . . . .
C59 C 0.03255(10) -0.07617(8) 0.63410(8) 0.0265(3) Uani 1 1 d . . . . .
C60 C 0.03314(11) -0.04291(9) 0.56562(8) 0.0301(3) Uani 1 1 d . . . . .
H60A H 0.003346 -0.069279 0.543963 0.045 Uiso 1 1 calc R U . . .
H60B H 0.090389 -0.048652 0.543715 0.045 Uiso 1 1 calc R U . . .
H60C H 0.006055 0.010467 0.565355 0.045 Uiso 1 1 calc R U . . .
C61 C 0.07223(12) -0.16042(9) 0.62987(8) 0.0339(4) Uani 1 1 d . . . . .
H61A H 0.047406 -0.181013 0.600144 0.051 Uiso 1 1 calc R U . . .
H61B H 0.062644 -0.186767 0.671785 0.051 Uiso 1 1 calc R U . . .
H61C H 0.131850 -0.167021 0.615004 0.051 Uiso 1 1 calc R U . . .
C62 C -0.05907(11) -0.06645(10) 0.66504(9) 0.0346(4) Uani 1 1 d . . . . .
H62A H -0.084058 -0.012981 0.668678 0.052 Uiso 1 1 calc R U . . .
H62B H -0.062768 -0.092830 0.707262 0.052 Uiso 1 1 calc R U . . .
H62C H -0.088589 -0.087365 0.638840 0.052 Uiso 1 1 calc R U . . .
C63 C 0.09003(11) -0.12616(8) 0.84825(7) 0.0291(3) Uani 1 1 d . . . . .
C64 C 0.15035(14) -0.19808(9) 0.82443(9) 0.0405(4) Uani 1 1 d . . . . .
H64A H 0.133296 -0.212293 0.787322 0.061 Uiso 1 1 calc R U . . .
H64B H 0.149792 -0.238729 0.858002 0.061 Uiso 1 1 calc R U . . .
H64C H 0.206343 -0.188976 0.812807 0.061 Uiso 1 1 calc R U . . .
C65 C 0.00141(13) -0.13979(10) 0.86185(9) 0.0406(4) Uani 1 1 d . . . . .
H65A H -0.037579 -0.094293 0.876908 0.061 Uiso 1 1 calc R U . . .
H65B H -0.001642 -0.181351 0.894325 0.061 Uiso 1 1 calc R U . . .
H65C H -0.012839 -0.152374 0.822955 0.061 Uiso 1 1 calc R U . . .
C66 C 0.11104(12) -0.11399(9) 0.91164(8) 0.0343(4) Uani 1 1 d . . . . .
H66A H 0.166905 -0.104566 0.905108 0.051 Uiso 1 1 calc R U . . .
H66B H 0.108546 -0.158829 0.940567 0.051 Uiso 1 1 calc R U . . .
H66C H 0.071164 -0.070745 0.929931 0.051 Uiso 1 1 calc R U . . .
C67 C 0.11205(9) 0.06294(8) 0.60121(7) 0.0229(3) Uani 1 1 d . . . . .
C68 C 0.18523(9) 0.03964(8) 0.55719(7) 0.0256(3) Uani 1 1 d . . . . .
C69 C 0.19666(10) 0.08325(9) 0.50020(8) 0.0298(3) Uani 1 1 d . . . . .
H69 H 0.245480 0.068808 0.470295 0.036 Uiso 1 1 calc R U . . .
C70 C 0.13848(11) 0.14700(9) 0.48634(8) 0.0310(3) Uani 1 1 d . . . . .
H70 H 0.147276 0.175493 0.447065 0.037 Uiso 1 1 calc R U . . .
C71 C 0.06703(10) 0.16943(8) 0.52991(8) 0.0281(3) Uani 1 1 d . . . . .
H71 H 0.026939 0.212778 0.519643 0.034 Uiso 1 1 calc R U . . .
C72 C 0.05317(9) 0.12924(8) 0.58863(7) 0.0246(3) Uani 1 1 d . . . . .
C73 C 0.24812(10) -0.03161(9) 0.57244(8) 0.0288(3) Uani 1 1 d . . . . .
H73 H 0.216079 -0.068475 0.595812 0.035 Uiso 1 1 calc R U . . .
C74 C 0.30448(10) -0.01854(9) 0.61655(9) 0.0338(4) Uani 1 1 d . . . . .
H74A H 0.352802 -0.001910 0.590619 0.041 Uiso 1 1 calc R U . . .
H74B H 0.273733 0.022214 0.643831 0.041 Uiso 1 1 calc R U . . .
C75 C 0.33505(14) -0.08858(11) 0.65843(10) 0.0484(5) Uani 1 1 d . . . . .
H75A H 0.364084 -0.129644 0.631763 0.073 Uiso 1 1 calc R U . . .
H75B H 0.287756 -0.103116 0.686581 0.073 Uiso 1 1 calc R U . . .
H75C H 0.372927 -0.077889 0.683796 0.073 Uiso 1 1 calc R U . . .
C76 C 0.30183(11) -0.06893(10) 0.51395(9) 0.0373(4) Uani 1 1 d . . . . .
H76A H 0.330661 -0.031952 0.488047 0.045 Uiso 1 1 calc R U . . .
H76B H 0.344626 -0.111021 0.528295 0.045 Uiso 1 1 calc R U . . .
C77 C 0.25526(13) -0.09872(11) 0.47225(9) 0.0445(5) Uani 1 1 d . . . . .
H77A H 0.294403 -0.122611 0.436949 0.067 Uiso 1 1 calc R U . . .
H77B H 0.214781 -0.057141 0.455661 0.067 Uiso 1 1 calc R U . . .
H77C H 0.226543 -0.135615 0.497210 0.067 Uiso 1 1 calc R U . . .
C78 C -0.02546(9) 0.15430(8) 0.63567(8) 0.0271(3) Uani 1 1 d . . . . .
H78 H -0.023889 0.114765 0.671614 0.032 Uiso 1 1 calc R U . . .
C79 C -0.02979(10) 0.22851(9) 0.66490(8) 0.0312(3) Uani 1 1 d . . . . .
H79A H -0.072434 0.232211 0.703447 0.037 Uiso 1 1 calc R U . . .
H79B H 0.023946 0.225259 0.678471 0.037 Uiso 1 1 calc R U . . .
C80 C -0.04909(11) 0.30105(9) 0.62303(9) 0.0346(4) Uani 1 1 d . . . . .
H80A H -0.004521 0.300874 0.586653 0.052 Uiso 1 1 calc R U . . .
H80B H -0.053718 0.344036 0.647499 0.052 Uiso 1 1 calc R U . . .
H80C H -0.101411 0.304814 0.608058 0.052 Uiso 1 1 calc R U . . .
C81 C -0.10349(10) 0.15546(9) 0.60854(9) 0.0342(4) Uani 1 1 d . . . . .
H81A H -0.111410 0.197651 0.575769 0.041 Uiso 1 1 calc R U . . .
H81B H -0.096002 0.108320 0.587959 0.041 Uiso 1 1 calc R U . . .
C82 C -0.18057(11) 0.16385(11) 0.65931(11) 0.0439(5) Uani 1 1 d . . . . .
H82A H -0.228494 0.162608 0.640144 0.066 Uiso 1 1 calc R U . . .
H82B H -0.189974 0.211763 0.678233 0.066 Uiso 1 1 calc R U . . .
H82C H -0.172748 0.122568 0.692160 0.066 Uiso 1 1 calc R U . . .
C83 C 0.12765(10) 0.03038(8) 0.85482(7) 0.0247(3) Uani 1 1 d . . . . .
C84 C 0.05257(10) 0.06667(8) 0.89075(7) 0.0250(3) Uani 1 1 d . . . . .
C85 C 0.05696(11) 0.10190(8) 0.94349(7) 0.0289(3) Uani 1 1 d . . . . .
H85 H 0.007330 0.126034 0.968652 0.035 Uiso 1 1 calc R U . . .
C86 C 0.13241(12) 0.10235(9) 0.95989(8) 0.0334(4) Uani 1 1 d . . . . .
H86 H 0.134201 0.124986 0.996910 0.040 Uiso 1 1 calc R U . . .
C87 C 0.20524(11) 0.06976(9) 0.92225(9) 0.0337(4) Uani 1 1 d . . . . .
H87 H 0.256680 0.071579 0.933239 0.040 Uiso 1 1 calc R U . . .
C88 C 0.20461(10) 0.03429(8) 0.86851(8) 0.0298(3) Uani 1 1 d . . . . .
C89 C -0.03018(10) 0.06915(8) 0.87122(7) 0.0266(3) Uani 1 1 d . . . . .
H89 H -0.021956 0.024311 0.846593 0.032 Uiso 1 1 calc R U . . .
C90 C -0.05490(11) 0.13871(9) 0.82567(8) 0.0327(4) Uani 1 1 d . . . . .
H90A H -0.007463 0.140899 0.791255 0.039 Uiso 1 1 calc R U . . .
H90B H -0.101112 0.131963 0.806160 0.039 Uiso 1 1 calc R U . . .
C91 C -0.08092(15) 0.21345(10) 0.85562(10) 0.0480(5) Uani 1 1 d . . . . .
H91A H -0.094986 0.253981 0.823184 0.072 Uiso 1 1 calc R U . . .
H91B H -0.035274 0.221608 0.874249 0.072 Uiso 1 1 calc R U . . .
H91C H -0.129253 0.212933 0.888742 0.072 Uiso 1 1 calc R U . . .
C92 C -0.09896(11) 0.06180(10) 0.92773(8) 0.0332(4) Uani 1 1 d . . . . .
H92A H -0.078279 0.018563 0.956673 0.040 Uiso 1 1 calc R U . . .
H92B H -0.112516 0.107507 0.951274 0.040 Uiso 1 1 calc R U . . .
C93 C -0.17751(12) 0.05095(13) 0.90820(10) 0.0469(5) Uani 1 1 d . . . . .
H93A H -0.201713 0.095970 0.883310 0.070 Uiso 1 1 calc R U . . .
H93B H -0.217298 0.042344 0.946114 0.070 Uiso 1 1 calc R U . . .
H93C H -0.164006 0.007581 0.882620 0.070 Uiso 1 1 calc R U . . .
C94 C 0.28498(11) 0.00324(10) 0.82433(9) 0.0369(4) Uani 1 1 d . . . . .
H94 H 0.269690 0.006664 0.781292 0.044 Uiso 1 1 calc R U . . .
C95 C 0.32096(13) -0.08030(11) 0.83999(10) 0.0441(4) Uani 1 1 d . . . . .
H95A H 0.280072 -0.109266 0.835490 0.053 Uiso 1 1 calc R U . . .
H95B H 0.371064 -0.096837 0.808487 0.053 Uiso 1 1 calc R U . . .
C96 C 0.34364(16) -0.09928(13) 0.90573(12) 0.0582(6) Uani 1 1 d . . . . .
H96A H 0.366016 -0.153374 0.911709 0.087 Uiso 1 1 calc R U . . .
H96B H 0.294201 -0.084618 0.937491 0.087 Uiso 1 1 calc R U . . .
H96C H 0.385349 -0.072093 0.910446 0.087 Uiso 1 1 calc R U . . .
C97 C 0.34852(12) 0.05185(12) 0.81854(11) 0.0456(5) Uani 1 1 d . . . . .
H97A H 0.319559 0.105356 0.816317 0.055 Uiso 1 1 calc R U . . .
H97B H 0.374643 0.041753 0.857033 0.055 Uiso 1 1 calc R U . . .
C98 C 0.41568(15) 0.03790(15) 0.76077(14) 0.0677(7) Uani 1 1 d . . . . .
H98A H 0.390337 0.047865 0.722414 0.102 Uiso 1 1 calc R U . . .
H98B H 0.446360 -0.014418 0.763573 0.102 Uiso 1 1 calc R U . . .
H98C H 0.453633 0.071264 0.759094 0.102 Uiso 1 1 calc R U . . .
C39 C 0.5470(2) 0.2654(3) 0.84107(17) 0.0285(9) Uani 0.804(3) 1 d D . P A 1
H39 H 0.553500 0.315500 0.850465 0.034 Uiso 0.804(3) 1 calc R U P A 1
C40 C 0.61260(17) 0.20692(13) 0.87080(11) 0.0364(5) Uani 0.804(3) 1 d D . P A 1
H40A H 0.606672 0.156246 0.864116 0.044 Uiso 0.804(3) 1 calc R U P A 1
H40B H 0.668058 0.212541 0.848820 0.044 Uiso 0.804(3) 1 calc R U P A 1
C41 C 0.60722(18) 0.21301(16) 0.94113(12) 0.0506(7) Uani 0.804(3) 1 d . . P A 1
H41A H 0.608815 0.264184 0.948538 0.076 Uiso 0.804(3) 1 calc R U P A 1
H41B H 0.654028 0.177548 0.956328 0.076 Uiso 0.804(3) 1 calc R U P A 1
H41C H 0.555323 0.201233 0.963933 0.076 Uiso 0.804(3) 1 calc R U P A 1
C42 C 0.45763(14) 0.26005(16) 0.87121(11) 0.0288(5) Uani 0.804(3) 1 d D . P A 1
H42A H 0.450033 0.267510 0.916869 0.035 Uiso 0.804(3) 1 calc R U P A 1
H42B H 0.418864 0.301834 0.852005 0.035 Uiso 0.804(3) 1 calc R U P A 1
C43 C 0.43365(15) 0.18733(13) 0.86448(12) 0.0401(6) Uani 0.804(3) 1 d . . P A 1
H43A H 0.434955 0.181689 0.819624 0.060 Uiso 0.804(3) 1 calc R U P A 1
H43B H 0.377724 0.188224 0.887738 0.060 Uiso 0.804(3) 1 calc R U P A 1
H43C H 0.472753 0.145065 0.881710 0.060 Uiso 0.804(3) 1 calc R U P A 1
C39A C 0.5273(9) 0.2767(12) 0.8420(6) 0.030(4) Uani 0.196(3) 1 d D . P A 2
H39A H 0.490899 0.328229 0.843882 0.036 Uiso 0.196(3) 1 calc R U P A 2
C40A C 0.5969(6) 0.2750(6) 0.8817(5) 0.043(2) Uani 0.196(3) 1 d D . P A 2
H40C H 0.622303 0.318516 0.866757 0.052 Uiso 0.196(3) 1 calc R U P A 2
H40D H 0.571253 0.280667 0.926559 0.052 Uiso 0.196(3) 1 calc R U P A 2
C41A C 0.6644(9) 0.2038(7) 0.8777(7) 0.063(3) Uani 0.196(3) 1 d . . P A 2
H41D H 0.694054 0.200326 0.834115 0.094 Uiso 0.196(3) 1 calc R U P A 2
H41E H 0.639640 0.160177 0.890365 0.094 Uiso 0.196(3) 1 calc R U P A 2
H41F H 0.703225 0.204977 0.906023 0.094 Uiso 0.196(3) 1 calc R U P A 2
C42A C 0.4713(8) 0.2212(8) 0.8711(5) 0.042(3) Uani 0.196(3) 1 d D . P A 2
H42C H 0.427277 0.226842 0.845192 0.051 Uiso 0.196(3) 1 calc R U P A 2
H42D H 0.505111 0.169441 0.868037 0.051 Uiso 0.196(3) 1 calc R U P A 2
C43A C 0.4305(7) 0.2308(7) 0.9401(6) 0.059(3) Uani 0.196(3) 1 d . . P A 2
H43D H 0.395082 0.281230 0.943796 0.088 Uiso 0.196(3) 1 calc R U P A 2
H43E H 0.473271 0.223914 0.966705 0.088 Uiso 0.196(3) 1 calc R U P A 2
H43F H 0.396844 0.193355 0.954103 0.088 Uiso 0.196(3) 1 calc R U P A 2

loop_
_atom_site_aniso_label
_atom_site_aniso_U_11
_atom_site_aniso_U_22
_atom_site_aniso_U_33
_atom_site_aniso_U_23
_atom_site_aniso_U_13
_atom_site_aniso_U_12
Se1 0.02412(8) 0.02515(8) 0.04693(11) -0.01102(7) 0.00716(7) -0.01074(6)
Se2 0.03475(9) 0.02439(8) 0.02699(9) -0.00163(6) 0.00169(6) -0.01578(6)
Si1 0.0297(2) 0.02222(19) 0.0319(2) -0.00249(16) 0.00239(17) -0.00954(16)
Si2 0.0251(2) 0.0342(2) 0.0361(2) -0.00917(18) -0.00032(17) -0.00909(17)
Si3 0.0361(2) 0.0348(2) 0.0377(3) 0.00064(19) 0.00335(19) -0.01514(19)
Si4 0.0333(2) 0.0333(2) 0.0510(3) -0.0066(2) 0.0104(2) -0.01402(19)
Mg1 0.0192(2) 0.0205(2) 0.0382(3) -0.0045(2) 0.0017(2) -0.00531(18)
Mg2 0.0305(2) 0.0193(2) 0.0234(3) -0.00028(18) 0.0007(2) -0.01017(19)
Na1 0.0291(3) 0.0221(3) 0.0425(4) -0.0053(3) 0.0055(3) -0.0088(2)
Na2 0.0316(3) 0.0295(3) 0.0401(4) -0.0123(3) 0.0071(3) -0.0129(3)
Na3 0.0352(3) 0.0342(3) 0.0355(4) -0.0050(3) 0.0034(3) -0.0166(3)
Na4 0.0381(3) 0.0375(3) 0.0297(3) -0.0012(3) 0.0017(3) -0.0208(3)
N1 0.0205(6) 0.0208(6) 0.0313(7) -0.0040(5) 0.0027(5) -0.0052(5)
N2 0.0212(6) 0.0233(6) 0.0272(7) -0.0010(5) -0.0008(5) -0.0033(5)
N3 0.0254(6) 0.0284(6) 0.0318(7) -0.0067(5) 0.0044(5) -0.0094(5)
N4 0.0332(7) 0.0348(7) 0.0332(8) -0.0032(6) 0.0072(6) -0.0161(6)
N5 0.0259(6) 0.0178(5) 0.0199(6) -0.0019(4) 0.0015(5) -0.0045(5)
N6 0.0315(6) 0.0189(6) 0.0215(6) -0.0013(5) 0.0013(5) -0.0072(5)
C1 0.0274(7) 0.0255(7) 0.0296(8) -0.0050(6) 0.0011(6) -0.0091(6)
C2 0.0237(7) 0.0312(8) 0.0369(9) -0.0079(7) -0.0006(6) -0.0105(6)
C3 0.0214(7) 0.0325(8) 0.0265(8) -0.0045(6) -0.0014(6) -0.0044(6)
C4 0.0311(8) 0.0253(8) 0.0494(11) -0.0100(7) 0.0033(7) -0.0121(6)
C5 0.0468(11) 0.0313(9) 0.0613(13) -0.0016(8) 0.0113(9) -0.0170(8)
C6 0.0428(10) 0.0395(10) 0.0713(15) -0.0238(10) -0.0034(10) -0.0157(8)
C7 0.0366(9) 0.0223(8) 0.0620(13) -0.0100(8) 0.0049(8) -0.0102(7)
C8 0.0217(7) 0.0431(10) 0.0455(10) -0.0134(8) -0.0070(7) -0.0025(7)
C9 0.0229(8) 0.0476(11) 0.0884(17) -0.0197(11) 0.0030(9) -0.0120(8)
C10 0.0396(11) 0.0799(16) 0.0660(15) -0.0316(13) -0.0264(10) 0.0079(10)
C11 0.0214(7) 0.0433(10) 0.0494(11) -0.0089(8) -0.0076(7) 0.0018(7)
C12 0.0216(7) 0.0166(6) 0.0336(8) -0.0042(6) 0.0036(6) -0.0055(5)
C13 0.0257(7) 0.0170(6) 0.0311(8) -0.0034(6) 0.0024(6) -0.0057(5)
C14 0.0247(7) 0.0173(6) 0.0357(9) -0.0030(6) 0.0012(6) -0.0028(5)
C15 0.0239(7) 0.0199(7) 0.0374(9) -0.0042(6) 0.0062(6) -0.0060(6)
C16 0.0296(8) 0.0204(7) 0.0305(8) -0.0039(6) 0.0053(6) -0.0075(6)
C17 0.0280(7) 0.0192(7) 0.0317(8) -0.0041(6) 0.0008(6) -0.0079(6)
C18 0.0237(7) 0.0246(7) 0.0314(8) -0.0019(6) 0.0037(6) -0.0021(6)
C19 0.0342(8) 0.0334(8) 0.0342(9) -0.0070(7) 0.0029(7) -0.0064(7)
C20 0.0418(11) 0.0860(17) 0.0556(14) -0.0339(12) 0.0006(10) -0.0195(11)
C21 0.0377(9) 0.0274(8) 0.0346(9) 0.0016(7) 0.0055(7) -0.0003(7)
C22 0.0455(10) 0.0366(9) 0.0376(10) 0.0053(8) 0.0079(8) -0.0038(8)
C23 0.0297(8) 0.0307(8) 0.0321(9) -0.0067(6) 0.0006(6) -0.0087(6)
C24 0.0394(9) 0.0477(10) 0.0329(10) -0.0111(8) -0.0004(7) -0.0077(8)
C25 0.0551(12) 0.0504(12) 0.0472(12) -0.0263(9) 0.0030(9) -0.0127(9)
C26 0.0375(9) 0.0320(8) 0.0393(10) -0.0023(7) -0.0080(7) -0.0068(7)
C27 0.0484(11) 0.0447(11) 0.0614(14) -0.0066(10) -0.0223(10) -0.0015(9)
C28 0.0168(6) 0.0243(7) 0.0319(8) -0.0034(6) -0.0007(6) -0.0016(5)
C29 0.0200(7) 0.0271(7) 0.0321(8) -0.0019(6) 0.0010(6) 0.0000(6)
C30 0.0306(8) 0.0326(8) 0.0319(9) -0.0065(7) 0.0032(7) 0.0009(6)
C31 0.0313(8) 0.0274(8) 0.0414(10) -0.0087(7) 0.0037(7) -0.0012(6)
C32 0.0248(7) 0.0259(7) 0.0402(10) -0.0002(7) -0.0008(7) -0.0035(6)
C33 0.0216(7) 0.0286(7) 0.0322(9) 0.0001(6) -0.0045(6) -0.0054(6)
C34 0.0240(7) 0.0289(8) 0.0280(8) -0.0009(6) 0.0009(6) -0.0025(6)
C35 0.0242(7) 0.0372(9) 0.0296(9) 0.0021(7) 0.0020(6) -0.0009(6)
C36 0.0341(9) 0.0388(10) 0.0516(12) 0.0106(8) 0.0065(8) 0.0041(7)
C37 0.0248(8) 0.0377(9) 0.0320(9) -0.0006(7) 0.0039(6) -0.0026(6)
C38 0.0268(8) 0.0527(11) 0.0378(10) -0.0029(8) 0.0046(7) -0.0015(8)
C44 0.0411(10) 0.0337(9) 0.0505(12) 0.0047(8) 0.0009(8) -0.0062(8)
C45 0.0513(11) 0.0336(9) 0.0403(10) -0.0032(7) -0.0103(8) -0.0148(8)
C46 0.0459(10) 0.0389(9) 0.0402(10) -0.0012(8) 0.0079(8) -0.0183(8)
C47 0.0445(11) 0.0667(14) 0.0424(11) -0.0166(10) -0.0083(9) -0.0079(10)
C48 0.0341(9) 0.0414(10) 0.0674(14) 0.0017(9) -0.0111(9) -0.0072(8)
C49 0.0278(8) 0.0479(10) 0.0509(12) -0.0163(9) 0.0010(8) -0.0131(7)
C50 0.0519(12) 0.0347(10) 0.0776(16) -0.0017(10) -0.0059(11) -0.0156(9)
C51 0.0382(11) 0.0481(12) 0.0930(19) 0.0084(12) 0.0007(11) -0.0112(9)
C52 0.0888(19) 0.0738(17) 0.0440(13) 0.0066(12) -0.0103(13) -0.0140(14)
C53 0.0337(9) 0.0415(10) 0.0708(15) -0.0037(10) 0.0135(9) -0.0139(8)
C54 0.0589(14) 0.0572(14) 0.0821(18) -0.0339(13) 0.0196(13) -0.0203(11)
C55 0.0418(11) 0.0447(11) 0.0880(18) 0.0104(11) -0.0041(11) -0.0133(9)
C56 0.0249(7) 0.0181(6) 0.0241(8) -0.0038(5) 0.0020(6) -0.0030(5)
C57 0.0362(8) 0.0171(6) 0.0257(8) -0.0012(6) 0.0015(6) -0.0097(6)
C58 0.0302(7) 0.0175(6) 0.0222(7) -0.0012(5) 0.0032(6) -0.0045(5)
C59 0.0319(8) 0.0203(7) 0.0273(8) -0.0020(6) -0.0028(6) -0.0072(6)
C60 0.0388(9) 0.0254(7) 0.0279(8) -0.0031(6) -0.0062(7) -0.0094(6)
C61 0.0470(10) 0.0215(7) 0.0335(9) -0.0053(6) -0.0078(7) -0.0059(7)
C62 0.0337(8) 0.0335(8) 0.0377(10) -0.0027(7) -0.0031(7) -0.0120(7)
C63 0.0462(9) 0.0175(7) 0.0223(8) 0.0001(6) 0.0002(7) -0.0096(6)
C64 0.0668(12) 0.0190(7) 0.0307(9) -0.0007(6) -0.0037(8) -0.0034(8)
C65 0.0569(11) 0.0352(9) 0.0314(9) 0.0058(7) 0.0005(8) -0.0237(8)
C66 0.0539(10) 0.0217(7) 0.0247(8) 0.0022(6) -0.0007(7) -0.0098(7)
C67 0.0267(7) 0.0196(6) 0.0221(7) -0.0017(5) -0.0001(6) -0.0077(5)
C68 0.0284(7) 0.0230(7) 0.0244(8) -0.0038(6) 0.0012(6) -0.0070(6)
C69 0.0340(8) 0.0301(8) 0.0247(8) -0.0045(6) 0.0047(6) -0.0123(6)
C70 0.0436(9) 0.0278(8) 0.0233(8) 0.0022(6) -0.0026(7) -0.0151(7)
C71 0.0356(8) 0.0223(7) 0.0268(8) 0.0016(6) -0.0062(6) -0.0077(6)
C72 0.0277(7) 0.0207(7) 0.0258(8) -0.0021(6) -0.0021(6) -0.0076(6)
C73 0.0286(8) 0.0259(7) 0.0277(8) -0.0040(6) 0.0041(6) -0.0039(6)
C74 0.0290(8) 0.0315(8) 0.0373(9) -0.0070(7) 0.0007(7) -0.0022(6)
C75 0.0528(12) 0.0416(10) 0.0478(12) -0.0045(9) -0.0174(9) 0.0030(9)
C76 0.0366(9) 0.0346(9) 0.0329(9) -0.0079(7) 0.0076(7) -0.0002(7)
C77 0.0554(11) 0.0381(9) 0.0339(10) -0.0146(8) 0.0057(8) -0.0026(8)
C78 0.0273(7) 0.0221(7) 0.0285(8) -0.0003(6) -0.0009(6) -0.0023(6)
C79 0.0310(8) 0.0279(8) 0.0326(9) -0.0059(6) -0.0053(7) -0.0005(6)
C80 0.0386(9) 0.0260(8) 0.0388(10) -0.0059(7) -0.0036(7) -0.0068(7)
C81 0.0300(8) 0.0259(8) 0.0461(10) -0.0079(7) -0.0048(7) -0.0037(6)
C82 0.0285(8) 0.0374(9) 0.0627(13) -0.0127(9) 0.0013(8) -0.0036(7)
C83 0.0342(8) 0.0171(6) 0.0222(7) 0.0009(5) -0.0016(6) -0.0080(6)
C84 0.0359(8) 0.0169(6) 0.0209(7) 0.0023(5) -0.0007(6) -0.0084(6)
C85 0.0397(9) 0.0225(7) 0.0233(8) -0.0016(6) 0.0011(6) -0.0095(6)
C86 0.0499(10) 0.0263(8) 0.0275(8) -0.0024(6) -0.0070(7) -0.0144(7)
C87 0.0398(9) 0.0270(8) 0.0376(9) 0.0007(7) -0.0107(7) -0.0120(7)
C88 0.0351(8) 0.0204(7) 0.0332(9) 0.0005(6) -0.0036(7) -0.0078(6)
C89 0.0345(8) 0.0226(7) 0.0217(7) -0.0026(6) -0.0005(6) -0.0067(6)
C90 0.0382(9) 0.0309(8) 0.0261(8) 0.0027(6) -0.0033(7) -0.0058(7)
C91 0.0676(13) 0.0275(9) 0.0448(11) 0.0022(8) -0.0119(10) -0.0028(9)
C92 0.0348(8) 0.0339(8) 0.0284(8) 0.0011(7) 0.0006(7) -0.0091(7)
C93 0.0374(10) 0.0568(12) 0.0459(11) 0.0010(9) -0.0019(8) -0.0157(9)
C94 0.0342(9) 0.0341(9) 0.0418(10) -0.0039(7) -0.0046(7) -0.0072(7)
C95 0.0458(10) 0.0348(9) 0.0461(11) -0.0028(8) -0.0019(8) -0.0025(8)
C96 0.0622(14) 0.0508(12) 0.0554(14) 0.0044(10) -0.0177(11) 0.0021(10)
C97 0.0339(9) 0.0455(10) 0.0543(12) 0.0028(9) -0.0045(8) -0.0082(8)
C98 0.0463(12) 0.0652(15) 0.090(2) -0.0174(13) 0.0141(12) -0.0243(11)
C39 0.0294(18) 0.0230(17) 0.0328(14) 0.0008(10) -0.0065(11) -0.0052(16)
C40 0.0360(14) 0.0357(12) 0.0352(12) 0.0026(9) -0.0090(10) -0.0037(10)
C41 0.0587(16) 0.0518(15) 0.0406(14) 0.0022(11) -0.0230(12) -0.0021(12)
C42 0.0329(12) 0.0254(12) 0.0272(11) -0.0039(10) -0.0011(8) -0.0066(10)
C43 0.0383(12) 0.0320(11) 0.0471(14) -0.0074(9) 0.0083(10) -0.0121(10)
C39A 0.031(7) 0.023(6) 0.031(5) 0.006(4) -0.014(4) 0.005(5)
C40A 0.038(5) 0.044(5) 0.047(5) -0.002(4) -0.012(4) -0.004(4)
C41A 0.045(7) 0.058(7) 0.079(9) -0.004(6) -0.010(6) 0.000(6)
C42A 0.047(6) 0.039(6) 0.041(5) -0.001(5) -0.001(4) -0.016(5)
C43A 0.050(6) 0.070(8) 0.050(7) 0.018(6) 0.000(5) -0.018(6)

loop_
_atom_type_symbol
_atom_type_description
_atom_type_scat_dispersion_real
_atom_type_scat_dispersion_imag
_atom_type_scat_source
C C 0.0181 0.0091 'International Tables Vol C Tables 4.2.6.8 and 6.1.1.4'
H H 0.0000 0.0000 'International Tables Vol C Tables 4.2.6.8 and 6.1.1.4'
Mg Mg 0.1719 0.1771 'International Tables Vol C Tables 4.2.6.8 and 6.1.1.4'
N N 0.0311 0.0180 'International Tables Vol C Tables 4.2.6.8 and 6.1.1.4'
Na Na 0.1353 0.1239 'International Tables Vol C Tables 4.2.6.8 and 6.1.1.4'
Se Se -0.7943 1.1372 'International Tables Vol C Tables 4.2.6.8 and 6.1.1.4'
Si Si 0.2541 0.3302 'International Tables Vol C Tables 4.2.6.8 and 6.1.1.4'

loop_
_exptl_crystal_face_index_h
_exptl_crystal_face_index_k
_exptl_crystal_face_index_l
_exptl_crystal_face_perp_dist
-1 -2 1 0.1050
3 6 13 0.0675
0 0 -1 0.0469
10 0 7 0.0560
-10 -1 -8 0.0449
-1 2 2 0.0612
1 -8 -10 0.1325
7 -4 10 0.0790
-1 1 -1 0.0781
-2 9 -8 0.0998
4 1 -11 0.0516
4 -6 10 0.0844
11 0 4 0.0541

loop_
_geom_angle_atom_site_label_1
_geom_angle_atom_site_label_2
_geom_angle_atom_site_label_3
_geom_angle
_geom_angle_site_symmetry_1
_geom_angle_site_symmetry_3
_geom_angle_publ_flag
Mg1 Se1 Na1 94.541(18) . . ?
Mg1 Se1 Na2 155.48(2) . . ?
Mg1 Se1 Na3 122.892(19) . . ?
Na1 Se1 Na2 70.027(18) . . ?
Na1 Se1 Na3 138.22(2) . . ?
Na3 Se1 Na2 78.953(18) . . ?
Mg2 Se2 Na2 125.270(19) . . ?
Mg2 Se2 Na3 151.239(19) . . ?
Mg2 Se2 Na4 93.702(19) . . ?
Na2 Se2 Na3 79.924(19) . . ?
Na4 Se2 Na2 135.42(2) . . ?
Na4 Se2 Na3 70.857(19) . . ?
N3 Si1 C44 109.26(8) . . ?
N3 Si1 C45 112.96(8) . . ?
N3 Si1 C46 117.23(8) . . ?
C44 Si1 C45 105.14(10) . . ?
C46 Si1 C44 106.51(9) . . ?
C46 Si1 C45 104.90(9) . . ?
N3 Si2 C47 110.82(9) . . ?
N3 Si2 C48 112.86(8) . . ?
N3 Si2 C49 116.14(8) . . ?
C47 Si2 C48 104.31(11) . . ?
C47 Si2 C49 108.41(9) . . ?
C49 Si2 C48 103.40(9) . . ?
N4 Si3 C50 113.54(10) . . ?
N4 Si3 C51 109.52(9) . . ?
N4 Si3 C52 114.96(11) . . ?
C50 Si3 C51 105.64(11) . . ?
C50 Si3 C52 106.31(12) . . ?
C51 Si3 C52 106.22(14) . . ?
N4 Si4 C53 113.76(8) . . ?
N4 Si4 C54 114.87(10) . . ?
N4 Si4 C55 109.64(9) . . ?
C54 Si4 C53 105.96(11) . . ?
C55 Si4 C53 106.72(11) . . ?
C55 Si4 C54 105.25(13) . . ?
N1 Mg1 Se1 130.10(4) . . ?
N2 Mg1 Se1 134.20(4) . . ?
N2 Mg1 N1 95.57(5) . . ?
N5 Mg2 Se2 130.47(4) . . ?
N6 Mg2 Se2 134.58(5) . . ?
N6 Mg2 N5 94.94(5) . . ?
Se1 Na1 C14 112.30(4) . . ?
Se1 Na1 C15 135.36(4) . . ?
Se1 Na1 C16 125.58(4) . . ?
N3 Na1 Se1 103.13(4) . . ?
N3 Na1 C14 137.38(5) . . ?
N3 Na1 C15 121.33(5) . . ?
N3 Na1 C16 124.17(5) . . ?
C14 Na1 C16 47.65(5) . . ?
C15 Na1 C14 27.87(5) . . ?
C15 Na1 C16 27.28(5) . . ?
Se2 Na2 Se1 100.56(2) . . ?
N3 Na2 Se1 99.72(4) . . ?
N3 Na2 Se2 152.08(4) . . ?
Se1 Na3 Se2 100.30(2) . . ?
N4 Na3 Se1 146.95(4) . . ?
N4 Na3 Se2 98.41(4) . . ?
Se2 Na4 C68 101.90(3) . . ?
Se2 Na4 C69 128.59(4) . . ?
Se2 Na4 C70 137.58(4) . . ?
Se2 Na4 C71 114.78(4) . . ?
N4 Na4 Se2 104.10(4) . . ?
N4 Na4 C68 133.88(5) . . ?
N4 Na4 C69 117.14(5) . . ?
N4 Na4 C70 118.32(5) . . ?
N4 Na4 C71 137.39(6) . . ?
C69 Na4 C68 26.73(4) . . ?
C69 Na4 C71 47.69(5) . . ?
C70 Na4 C68 47.72(4) . . ?
C70 Na4 C69 27.62(5) . . ?
C70 Na4 C71 27.05(5) . . ?
C71 Na4 C68 54.60(4) . . ?
C1 N1 Mg1 122.41(10) . . ?
C1 N1 C12 127.15(13) . . ?
C12 N1 Mg1 109.87(9) . . ?
C3 N2 Mg1 123.70(10) . . ?
C3 N2 C28 127.81(13) . . ?
C28 N2 Mg1 107.90(9) . . ?
Si1 N3 Si2 131.99(8) . . ?
Si1 N3 Na1 104.13(7) . . ?
Si1 N3 Na2 105.64(7) . . ?
Si2 N3 Na1 106.45(7) . . ?
Si2 N3 Na2 112.24(7) . . ?
Na1 N3 Na2 86.61(5) . . ?
Si3 N4 Si4 126.80(8) . . ?
Si3 N4 Na3 111.53(7) . . ?
Si3 N4 Na4 102.21(7) . . ?
Si4 N4 Na3 105.22(8) . . ?
Si4 N4 Na4 117.42(7) . . ?
Na4 N4 Na3 86.48(5) . . ?
C56 N5 Mg2 123.60(10) . . ?
C56 N5 C67 126.54(13) . . ?
C67 N5 Mg2 109.82(9) . . ?
C58 N6 Mg2 124.38(11) . . ?
C58 N6 C83 126.49(12) . . ?
C83 N6 Mg2 108.03(9) . . ?
N1 C1 C2 122.05(14) . . ?
N1 C1 C4 124.84(14) . . ?
C2 C1 C4 112.94(13) . . ?
C1 C2 H2 112.8 . . ?
C1 C2 C3 134.36(15) . . ?
C3 C2 H2 112.8 . . ?
N2 C3 C2 121.54(14) . . ?
N2 C3 C8 125.31(14) . . ?
C2 C3 C8 113.08(14) . . ?
C5 C4 C1 106.17(14) . . ?
C6 C4 C1 111.23(15) . . ?
C6 C4 C5 109.71(16) . . ?
C7 C4 C1 116.17(13) . . ?
C7 C4 C5 106.36(16) . . ?
C7 C4 C6 107.00(16) . . ?
C4 C5 H5A 109.5 . . ?
C4 C5 H5B 109.5 . . ?
C4 C5 H5C 109.5 . . ?
H5A C5 H5B 109.5 . . ?
H5A C5 H5C 109.5 . . ?
H5B C5 H5C 109.5 . . ?
C4 C6 H6A 109.5 . . ?
C4 C6 H6B 109.5 . . ?
C4 C6 H6C 109.5 . . ?
H6A C6 H6B 109.5 . . ?
H6A C6 H6C 109.5 . . ?
H6B C6 H6C 109.5 . . ?
C4 C7 H7A 109.5 . . ?
C4 C7 H7B 109.5 . . ?
C4 C7 H7C 109.5 . . ?
H7A C7 H7B 109.5 . . ?
H7A C7 H7C 109.5 . . ?
H7B C7 H7C 109.5 . . ?
C9 C8 C3 110.69(15) . . ?
C9 C8 C10 110.14(18) . . ?
C10 C8 C3 106.05(15) . . ?
C11 C8 C3 116.71(15) . . ?
C11 C8 C9 106.46(15) . . ?
C11 C8 C10 106.66(16) . . ?
C8 C9 H9A 109.5 . . ?
C8 C9 H9B 109.5 . . ?
C8 C9 H9C 109.5 . . ?
H9A C9 H9B 109.5 . . ?
H9A C9 H9C 109.5 . . ?
H9B C9 H9C 109.5 . . ?
C8 C10 H10A 109.5 . . ?
C8 C10 H10B 109.5 . . ?
C8 C10 H10C 109.5 . . ?
H10A C10 H10B 109.5 . . ?
H10A C10 H10C 109.5 . . ?
H10B C10 H10C 109.5 . . ?
C8 C11 H11A 109.5 . . ?
C8 C11 H11B 109.5 . . ?
C8 C11 H11C 109.5 . . ?
H11A C11 H11B 109.5 . . ?
H11A C11 H11C 109.5 . . ?
H11B C11 H11C 109.5 . . ?
C13 C12 N1 120.16(14) . . ?
C13 C12 C17 120.73(13) . . ?
C17 C12 N1 118.71(14) . . ?
C12 C13 C18 121.88(13) . . ?
C14 C13 C12 118.29(14) . . ?
C14 C13 C18 119.63(15) . . ?
Na1 C14 H14 111.3 . . ?
C13 C14 Na1 87.43(9) . . ?
C13 C14 H14 119.2 . . ?
C15 C14 Na1 71.93(8) . . ?
C15 C14 C13 121.55(16) . . ?
C15 C14 H14 119.2 . . ?
Na1 C15 H15 106.2 . . ?
C14 C15 Na1 80.20(9) . . ?
C14 C15 H15 120.2 . . ?
C16 C15 Na1 83.63(9) . . ?
C16 C15 C14 119.56(14) . . ?
C16 C15 H15 120.2 . . ?
Na1 C16 H16 113.3 . . ?
C15 C16 Na1 69.09(9) . . ?
C15 C16 H16 119.2 . . ?
C15 C16 C17 121.61(15) . . ?
C17 C16 Na1 88.37(9) . . ?
C17 C16 H16 119.2 . . ?
C12 C17 C23 121.18(14) . . ?
C16 C17 C12 118.19(15) . . ?
C16 C17 C23 120.62(15) . . ?
C13 C18 H18 106.4 . . ?
C13 C18 C19 114.37(13) . . ?
C13 C18 C21 110.75(13) . . ?
C19 C18 H18 106.4 . . ?
C19 C18 C21 111.89(15) . . ?
C21 C18 H18 106.4 . . ?
C18 C19 H19A 108.0 . . ?
C18 C19 H19B 108.0 . . ?
H19A C19 H19B 107.2 . . ?
C20 C19 C18 117.26(15) . . ?
C20 C19 H19A 108.0 . . ?
C20 C19 H19B 108.0 . . ?
C19 C20 H20A 109.5 . . ?
C19 C20 H20B 109.5 . . ?
C19 C20 H20C 109.5 . . ?
H20A C20 H20B 109.5 . . ?
H20A C20 H20C 109.5 . . ?
H20B C20 H20C 109.5 . . ?
C18 C21 H21A 109.0 . . ?
C18 C21 H21B 109.0 . . ?
H21A C21 H21B 107.8 . . ?
C22 C21 C18 113.00(14) . . ?
C22 C21 H21A 109.0 . . ?
C22 C21 H21B 109.0 . . ?
C21 C22 H22A 109.5 . . ?
C21 C22 H22B 109.5 . . ?
C21 C22 H22C 109.5 . . ?
H22A C22 H22B 109.5 . . ?
H22A C22 H22C 109.5 . . ?
H22B C22 H22C 109.5 . . ?
C17 C23 H23 106.9 . . ?
C17 C23 C24 113.88(14) . . ?
C17 C23 C26 111.80(14) . . ?
C24 C23 H23 106.9 . . ?
C26 C23 H23 106.9 . . ?
C26 C23 C24 109.98(15) . . ?
C23 C24 H24A 108.4 . . ?
C23 C24 H24B 108.4 . . ?
H24A C24 H24B 107.5 . . ?
C25 C24 C23 115.31(16) . . ?
C25 C24 H24A 108.4 . . ?
C25 C24 H24B 108.4 . . ?
C24 C25 H25A 109.5 . . ?
C24 C25 H25B 109.5 . . ?
C24 C25 H25C 109.5 . . ?
H25A C25 H25B 109.5 . . ?
H25A C25 H25C 109.5 . . ?
H25B C25 H25C 109.5 . . ?
C23 C26 H26A 108.9 . . ?
C23 C26 H26B 108.9 . . ?
H26A C26 H26B 107.7 . . ?
C27 C26 C23 113.41(16) . . ?
C27 C26 H26A 108.9 . . ?
C27 C26 H26B 108.9 . . ?
C26 C27 H27A 109.5 . . ?
C26 C27 H27B 109.5 . . ?
C26 C27 H27C 109.5 . . ?
H27A C27 H27B 109.5 . . ?
H27A C27 H27C 109.5 . . ?
H27B C27 H27C 109.5 . . ?
C29 C28 N2 118.36(13) . . ?
C29 C28 C33 121.29(14) . . ?
C33 C28 N2 119.76(14) . . ?
C28 C29 C34 120.34(14) . . ?
C30 C29 C28 118.47(15) . . ?
C30 C29 C34 121.18(15) . . ?
C29 C30 H30 119.5 . . ?
C31 C30 C29 120.91(17) . . ?
C31 C30 H30 119.5 . . ?
C30 C31 H31 120.0 . . ?
C32 C31 C30 119.97(16) . . ?
C32 C31 H31 120.0 . . ?
C31 C32 H32 119.1 . . ?
C31 C32 C33 121.84(15) . . ?
C33 C32 H32 119.1 . . ?
C28 C33 C39 123.4(2) . . ?
C28 C33 C39A 117.1(7) . . ?
C32 C33 C28 117.50(15) . . ?
C32 C33 C39 119.0(2) . . ?
C32 C33 C39A 124.8(7) . . ?
C29 C34 H34 107.2 . . ?
C29 C34 C35 111.41(13) . . ?
C29 C34 C37 114.35(13) . . ?
C35 C34 H34 107.2 . . ?
C37 C34 H34 107.2 . . ?
C37 C34 C35 109.09(14) . . ?
C34 C35 H35A 109.0 . . ?
C34 C35 H35B 109.0 . . ?
H35A C35 H35B 107.8 . . ?
C36 C35 C34 112.87(15) . . ?
C36 C35 H35A 109.0 . . ?
C36 C35 H35B 109.0 . . ?
C35 C36 H36A 109.5 . . ?
C35 C36 H36B 109.5 . . ?
C35 C36 H36C 109.5 . . ?
H36A C36 H36B 109.5 . . ?
H36A C36 H36C 109.5 . . ?
H36B C36 H36C 109.5 . . ?
C34 C37 H37A 108.6 . . ?
C34 C37 H37B 108.6 . . ?
H37A C37 H37B 107.6 . . ?
C38 C37 C34 114.72(15) . . ?
C38 C37 H37A 108.6 . . ?
C38 C37 H37B 108.6 . . ?
C37 C38 H38A 109.5 . . ?
C37 C38 H38B 109.5 . . ?
C37 C38 H38C 109.5 . . ?
H38A C38 H38B 109.5 . . ?
H38A C38 H38C 109.5 . . ?
H38B C38 H38C 109.5 . . ?
Si1 C44 H44A 109.5 . . ?
Si1 C44 H44B 109.5 . . ?
Si1 C44 H44C 109.5 . . ?
H44A C44 H44B 109.5 . . ?
H44A C44 H44C 109.5 . . ?
H44B C44 H44C 109.5 . . ?
Si1 C45 H45A 109.5 . . ?
Si1 C45 H45B 109.5 . . ?
Si1 C45 H45C 109.5 . . ?
H45A C45 H45B 109.5 . . ?
H45A C45 H45C 109.5 . . ?
H45B C45 H45C 109.5 . . ?
Si1 C46 H46A 109.5 . . ?
Si1 C46 H46B 109.5 . . ?
Si1 C46 H46C 109.5 . . ?
H46A C46 H46B 109.5 . . ?
H46A C46 H46C 109.5 . . ?
H46B C46 H46C 109.5 . . ?
Si2 C47 H47A 109.5 . . ?
Si2 C47 H47B 109.5 . . ?
Si2 C47 H47C 109.5 . . ?
H47A C47 H47B 109.5 . . ?
H47A C47 H47C 109.5 . . ?
H47B C47 H47C 109.5 . . ?
Si2 C48 H48A 109.5 . . ?
Si2 C48 H48B 109.5 . . ?
Si2 C48 H48C 109.5 . . ?
H48A C48 H48B 109.5 . . ?
H48A C48 H48C 109.5 . . ?
H48B C48 H48C 109.5 . . ?
Si2 C49 H49A 109.5 . . ?
Si2 C49 H49B 109.5 . . ?
Si2 C49 H49C 109.5 . . ?
H49A C49 H49B 109.5 . . ?
H49A C49 H49C 109.5 . . ?
H49B C49 H49C 109.5 . . ?
Si3 C50 H50A 109.5 . . ?
Si3 C50 H50B 109.5 . . ?
Si3 C50 H50C 109.5 . . ?
H50A C50 H50B 109.5 . . ?
H50A C50 H50C 109.5 . . ?
H50B C50 H50C 109.5 . . ?
Si3 C51 H51A 109.5 . . ?
Si3 C51 H51B 109.5 . . ?
Si3 C51 H51C 109.5 . . ?
H51A C51 H51B 109.5 . . ?
H51A C51 H51C 109.5 . . ?
H51B C51 H51C 109.5 . . ?
Si3 C52 H52A 109.5 . . ?
Si3 C52 H52B 109.5 . . ?
Si3 C52 H52C 109.5 . . ?
H52A C52 H52B 109.5 . . ?
H52A C52 H52C 109.5 . . ?
H52B C52 H52C 109.5 . . ?
Si4 C53 H53A 109.5 . . ?
Si4 C53 H53B 109.5 . . ?
Si4 C53 H53C 109.5 . . ?
H53A C53 H53B 109.5 . . ?
H53A C53 H53C 109.5 . . ?
H53B C53 H53C 109.5 . . ?
Si4 C54 H54A 109.5 . . ?
Si4 C54 H54B 109.5 . . ?
Si4 C54 H54C 109.5 . . ?
H54A C54 H54B 109.5 . . ?
H54A C54 H54C 109.5 . . ?
H54B C54 H54C 109.5 . . ?
Si4 C55 H55A 109.5 . . ?
Si4 C55 H55B 109.5 . . ?
Si4 C55 H55C 109.5 . . ?
H55A C55 H55B 109.5 . . ?
H55A C55 H55C 109.5 . . ?
H55B C55 H55C 109.5 . . ?
N5 C56 C57 121.32(14) . . ?
N5 C56 C59 125.80(13) . . ?
C57 C56 C59 112.76(12) . . ?
C56 C57 H57 113.1 . . ?
C58 C57 C56 133.78(14) . . ?
C58 C57 H57 113.1 . . ?
N6 C58 C57 121.66(13) . . ?
N6 C58 C63 125.25(14) . . ?
C57 C58 C63 113.03(13) . . ?
C60 C59 C56 117.24(12) . . ?
C60 C59 C61 105.80(13) . . ?
C60 C59 C62 106.52(14) . . ?
C61 C59 C56 110.81(13) . . ?
C61 C59 C62 109.35(13) . . ?
C62 C59 C56 106.90(13) . . ?
C59 C60 H60A 109.5 . . ?
C59 C60 H60B 109.5 . . ?
C59 C60 H60C 109.5 . . ?
H60A C60 H60B 109.5 . . ?
H60A C60 H60C 109.5 . . ?
H60B C60 H60C 109.5 . . ?
C59 C61 H61A 109.5 . . ?
C59 C61 H61B 109.5 . . ?
C59 C61 H61C 109.5 . . ?
H61A C61 H61B 109.5 . . ?
H61A C61 H61C 109.5 . . ?
H61B C61 H61C 109.5 . . ?
C59 C62 H62A 109.5 . . ?
C59 C62 H62B 109.5 . . ?
C59 C62 H62C 109.5 . . ?
H62A C62 H62B 109.5 . . ?
H62A C62 H62C 109.5 . . ?
H62B C62 H62C 109.5 . . ?
C64 C63 C58 106.58(13) . . ?
C64 C63 C65 108.74(14) . . ?
C65 C63 C58 110.62(14) . . ?
C66 C63 C58 116.87(13) . . ?
C66 C63 C64 107.04(14) . . ?
C66 C63 C65 106.73(14) . . ?
C63 C64 H64A 109.5 . . ?
C63 C64 H64B 109.5 . . ?
C63 C64 H64C 109.5 . . ?
H64A C64 H64B 109.5 . . ?
H64A C64 H64C 109.5 . . ?
H64B C64 H64C 109.5 . . ?
C63 C65 H65A 109.5 . . ?
C63 C65 H65B 109.5 . . ?
C63 C65 H65C 109.5 . . ?
H65A C65 H65B 109.5 . . ?
H65A C65 H65C 109.5 . . ?
H65B C65 H65C 109.5 . . ?
C63 C66 H66A 109.5 . . ?
C63 C66 H66B 109.5 . . ?
C63 C66 H66C 109.5 . . ?
H66A C66 H66B 109.5 . . ?
H66A C66 H66C 109.5 . . ?
H66B C66 H66C 109.5 . . ?
C68 C67 N5 118.55(13) . . ?
C72 C67 N5 119.82(13) . . ?
C72 C67 C68 121.22(13) . . ?
C67 C68 Na4 82.16(9) . . ?
C67 C68 C73 120.03(13) . . ?
C69 C68 Na4 69.27(9) . . ?
C69 C68 C67 118.04(14) . . ?
C69 C68 C73 121.93(14) . . ?
C73 C68 Na4 119.16(10) . . ?
Na4 C69 H69 111.2 . . ?
C68 C69 Na4 84.00(10) . . ?
C68 C69 H69 119.3 . . ?
C70 C69 Na4 75.58(10) . . ?
C70 C69 C68 121.45(15) . . ?
C70 C69 H69 119.3 . . ?
Na4 C70 H70 111.3 . . ?
C69 C70 Na4 76.80(10) . . ?
C69 C70 H70 120.0 . . ?
C69 C70 C71 120.02(14) . . ?
C71 C70 Na4 82.25(10) . . ?
C71 C70 H70 120.0 . . ?
Na4 C71 H71 117.5 . . ?
C70 C71 Na4 70.71(10) . . ?
C70 C71 H71 119.4 . . ?
C70 C71 C72 121.19(15) . . ?
C72 C71 Na4 82.96(10) . . ?
C72 C71 H71 119.4 . . ?
C67 C72 C78 121.35(13) . . ?
C71 C72 C67 118.00(14) . . ?
C71 C72 C78 120.56(14) . . ?
C68 C73 H73 106.9 . . ?
C68 C73 C74 112.17(13) . . ?
C68 C73 C76 114.26(14) . . ?
C74 C73 H73 106.9 . . ?
C76 C73 H73 106.9 . . ?
C76 C73 C74 109.22(14) . . ?
C73 C74 H74A 109.0 . . ?
C73 C74 H74B 109.0 . . ?
H74A C74 H74B 107.8 . . ?
C75 C74 C73 112.92(15) . . ?
C75 C74 H74A 109.0 . . ?
C75 C74 H74B 109.0 . . ?
C74 C75 H75A 109.5 . . ?
C74 C75 H75B 109.5 . . ?
C74 C75 H75C 109.5 . . ?
H75A C75 H75B 109.5 . . ?
H75A C75 H75C 109.5 . . ?
H75B C75 H75C 109.5 . . ?
C73 C76 H76A 108.5 . . ?
C73 C76 H76B 108.5 . . ?
H76A C76 H76B 107.5 . . ?
C77 C76 C73 115.12(15) . . ?
C77 C76 H76A 108.5 . . ?
C77 C76 H76B 108.5 . . ?
C76 C77 H77A 109.5 . . ?
C76 C77 H77B 109.5 . . ?
C76 C77 H77C 109.5 . . ?
H77A C77 H77B 109.5 . . ?
H77A C77 H77C 109.5 . . ?
H77B C77 H77C 109.5 . . ?
C72 C78 H78 105.9 . . ?
C72 C78 C79 113.78(13) . . ?
C72 C78 C81 112.17(14) . . ?
C79 C78 H78 105.9 . . ?
C81 C78 H78 105.9 . . ?
C81 C78 C79 112.44(13) . . ?
C78 C79 H79A 108.0 . . ?
C78 C79 H79B 108.0 . . ?
H79A C79 H79B 107.3 . . ?
C80 C79 C78 117.11(14) . . ?
C80 C79 H79A 108.0 . . ?
C80 C79 H79B 108.0 . . ?
C79 C80 H80A 109.5 . . ?
C79 C80 H80B 109.5 . . ?
C79 C80 H80C 109.5 . . ?
H80A C80 H80B 109.5 . . ?
H80A C80 H80C 109.5 . . ?
H80B C80 H80C 109.5 . . ?
C78 C81 H81A 109.1 . . ?
C78 C81 H81B 109.1 . . ?
H81A C81 H81B 107.9 . . ?
C82 C81 C78 112.28(16) . . ?
C82 C81 H81A 109.1 . . ?
C82 C81 H81B 109.1 . . ?
C81 C82 H82A 109.5 . . ?
C81 C82 H82B 109.5 . . ?
C81 C82 H82C 109.5 . . ?
H82A C82 H82B 109.5 . . ?
H82A C82 H82C 109.5 . . ?
H82B C82 H82C 109.5 . . ?
C84 C83 N6 118.53(14) . . ?
C88 C83 N6 119.30(14) . . ?
C88 C83 C84 121.49(15) . . ?
C83 C84 C89 120.98(14) . . ?
C85 C84 C83 117.94(15) . . ?
C85 C84 C89 121.05(14) . . ?
C84 C85 H85 119.4 . . ?
C86 C85 C84 121.17(15) . . ?
C86 C85 H85 119.4 . . ?
C85 C86 H86 120.0 . . ?
C85 C86 C87 119.94(16) . . ?
C87 C86 H86 120.0 . . ?
C86 C87 H87 119.3 . . ?
C86 C87 C88 121.36(16) . . ?
C88 C87 H87 119.3 . . ?
C83 C88 C94 120.85(15) . . ?
C87 C88 C83 117.86(15) . . ?
C87 C88 C94 121.24(16) . . ?
C84 C89 H89 106.4 . . ?
C84 C89 C90 111.15(13) . . ?
C84 C89 C92 113.19(13) . . ?
C90 C89 H89 106.4 . . ?
C92 C89 H89 106.4 . . ?
C92 C89 C90 112.62(13) . . ?
C89 C90 H90A 108.4 . . ?
C89 C90 H90B 108.4 . . ?
H90A C90 H90B 107.5 . . ?
C91 C90 C89 115.45(15) . . ?
C91 C90 H90A 108.4 . . ?
C91 C90 H90B 108.4 . . ?
C90 C91 H91A 109.5 . . ?
C90 C91 H91B 109.5 . . ?
C90 C91 H91C 109.5 . . ?
H91A C91 H91B 109.5 . . ?
H91A C91 H91C 109.5 . . ?
H91B C91 H91C 109.5 . . ?
C89 C92 H92A 109.0 . . ?
C89 C92 H92B 109.0 . . ?
H92A C92 H92B 107.8 . . ?
C93 C92 C89 113.07(15) . . ?
C93 C92 H92A 109.0 . . ?
C93 C92 H92B 109.0 . . ?
C92 C93 H93A 109.5 . . ?
C92 C93 H93B 109.5 . . ?
C92 C93 H93C 109.5 . . ?
H93A C93 H93B 109.5 . . ?
H93A C93 H93C 109.5 . . ?
H93B C93 H93C 109.5 . . ?
C88 C94 H94 105.8 . . ?
C88 C94 C95 113.17(15) . . ?
C95 C94 H94 105.8 . . ?
C97 C94 C88 112.39(15) . . ?
C97 C94 H94 105.8 . . ?
C97 C94 C95 112.97(16) . . ?
C94 C95 H95A 108.6 . . ?
C94 C95 H95B 108.6 . . ?
H95A C95 H95B 107.5 . . ?
C96 C95 C94 114.85(18) . . ?
C96 C95 H95A 108.6 . . ?
C96 C95 H95B 108.6 . . ?
C95 C96 H96A 109.5 . . ?
C95 C96 H96B 109.5 . . ?
C95 C96 H96C 109.5 . . ?
H96A C96 H96B 109.5 . . ?
H96A C96 H96C 109.5 . . ?
H96B C96 H96C 109.5 . . ?
C94 C97 H97A 108.9 . . ?
C94 C97 H97B 108.9 . . ?
H97A C97 H97B 107.7 . . ?
C98 C97 C94 113.22(19) . . ?
C98 C97 H97A 108.9 . . ?
C98 C97 H97B 108.9 . . ?
C97 C98 H98A 109.5 . . ?
C97 C98 H98B 109.5 . . ?
C97 C98 H98C 109.5 . . ?
H98A C98 H98B 109.5 . . ?
H98A C98 H98C 109.5 . . ?
H98B C98 H98C 109.5 . . ?
C33 C39 H39 106.3 . . ?
C33 C39 C40 112.3(3) . . ?
C33 C39 C42 112.1(2) . . ?
C40 C39 H39 106.3 . . ?
C40 C39 C42 112.9(3) . . ?
C42 C39 H39 106.3 . . ?
C39 C40 H40A 108.9 . . ?
C39 C40 H40B 108.9 . . ?
H40A C40 H40B 107.7 . . ?
C41 C40 C39 113.5(2) . . ?
C41 C40 H40A 108.9 . . ?
C41 C40 H40B 108.9 . . ?
C40 C41 H41A 109.5 . . ?
C40 C41 H41B 109.5 . . ?
C40 C41 H41C 109.5 . . ?
H41A C41 H41B 109.5 . . ?
H41A C41 H41C 109.5 . . ?
H41B C41 H41C 109.5 . . ?
C39 C42 H42A 108.3 . . ?
C39 C42 H42B 108.3 . . ?
H42A C42 H42B 107.4 . . ?
C43 C42 C39 116.0(3) . . ?
C43 C42 H42A 108.3 . . ?
C43 C42 H42B 108.3 . . ?
C42 C43 H43A 109.5 . . ?
C42 C43 H43B 109.5 . . ?
C42 C43 H43C 109.5 . . ?
H43A C43 H43B 109.5 . . ?
H43A C43 H43C 109.5 . . ?
H43B C43 H43C 109.5 . . ?
C33 C39A H39A 106.4 . . ?
C40A C39A C33 113.5(10) . . ?
C40A C39A H39A 106.4 . . ?
C42A C39A C33 111.1(11) . . ?
C42A C39A H39A 106.4 . . ?
C42A C39A C40A 112.4(12) . . ?
C39A C40A H40C 108.8 . . ?
C39A C40A H40D 108.8 . . ?
H40C C40A H40D 107.6 . . ?
C41A C40A C39A 114.0(12) . . ?
C41A C40A H40C 108.8 . . ?
C41A C40A H40D 108.8 . . ?
C40A C41A H41D 109.5 . . ?
C40A C41A H41E 109.5 . . ?
C40A C41A H41F 109.5 . . ?
H41D C41A H41E 109.5 . . ?
H41D C41A H41F 109.5 . . ?
H41E C41A H41F 109.5 . . ?
C39A C42A H42C 108.4 . . ?
C39A C42A H42D 108.4 . . ?
H42C C42A H42D 107.4 . . ?
C43A C42A C39A 115.7(11) . . ?
C43A C42A H42C 108.4 . . ?
C43A C42A H42D 108.4 . . ?
C42A C43A H43D 109.5 . . ?
C42A C43A H43E 109.5 . . ?
C42A C43A H43F 109.5 . . ?
H43D C43A H43E 109.5 . . ?
H43D C43A H43F 109.5 . . ?
H43E C43A H43F 109.5 . . ?

loop_
_geom_bond_atom_site_label_1
_geom_bond_atom_site_label_2
_geom_bond_distance
_geom_bond_site_symmetry_2
_geom_bond_publ_flag
Se1 Mg1 2.3954(5) . ?
Se1 Na1 2.7999(6) . ?
Se1 Na2 2.9129(6) . ?
Se1 Na3 2.8373(7) . ?
Se2 Mg2 2.3797(5) . ?
Se2 Na2 2.8023(7) . ?
Se2 Na3 2.8894(6) . ?
Se2 Na4 2.7725(7) . ?
Si1 N3 1.6784(15) . ?
Si1 C44 1.8857(19) . ?
Si1 C45 1.8874(19) . ?
Si1 C46 1.8831(17) . ?
Si2 N3 1.6820(15) . ?
Si2 C47 1.882(2) . ?
Si2 C48 1.892(2) . ?
Si2 C49 1.8834(18) . ?
Si3 N4 1.6787(16) . ?
Si3 C50 1.873(2) . ?
Si3 C51 1.882(2) . ?
Si3 C52 1.883(3) . ?
Si4 N4 1.6838(15) . ?
Si4 C53 1.8894(19) . ?
Si4 C54 1.883(2) . ?
Si4 C55 1.881(3) . ?
Mg1 N1 2.0446(13) . ?
Mg1 N2 2.0282(13) . ?
Mg2 N5 2.0366(14) . ?
Mg2 N6 2.0115(13) . ?
Na1 N3 2.3867(14) . ?
Na1 C14 2.9200(15) . ?
Na1 C15 2.8172(16) . ?
Na1 C16 2.9972(17) . ?
Na2 N3 2.3944(14) . ?
Na3 N4 2.4425(17) . ?
Na4 N4 2.3494(14) . ?
Na4 C68 3.0883(16) . ?
Na4 C69 2.9043(18) . ?
Na4 C70 2.8892(19) . ?
Na4 C71 3.0331(18) . ?
N1 C1 1.338(2) . ?
N1 C12 1.4364(18) . ?
N2 C3 1.325(2) . ?
N2 C28 1.445(2) . ?
N5 C56 1.3402(19) . ?
N5 C67 1.4312(18) . ?
N6 C58 1.331(2) . ?
N6 C83 1.431(2) . ?
C1 C2 1.402(2) . ?
C1 C4 1.571(2) . ?
C2 H2 0.9500 . ?
C2 C3 1.416(2) . ?
C3 C8 1.564(2) . ?
C4 C5 1.546(3) . ?
C4 C6 1.538(3) . ?
C4 C7 1.532(2) . ?
C5 H5A 0.9800 . ?
C5 H5B 0.9800 . ?
C5 H5C 0.9800 . ?
C6 H6A 0.9800 . ?
C6 H6B 0.9800 . ?
C6 H6C 0.9800 . ?
C7 H7A 0.9800 . ?
C7 H7B 0.9800 . ?
C7 H7C 0.9800 . ?
C8 C9 1.544(3) . ?
C8 C10 1.545(3) . ?
C8 C11 1.531(2) . ?
C9 H9A 0.9800 . ?
C9 H9B 0.9800 . ?
C9 H9C 0.9800 . ?
C10 H10A 0.9800 . ?
C10 H10B 0.9800 . ?
C10 H10C 0.9800 . ?
C11 H11A 0.9800 . ?
C11 H11B 0.9800 . ?
C11 H11C 0.9800 . ?
C12 C13 1.410(2) . ?
C12 C17 1.418(2) . ?
C13 C14 1.401(2) . ?
C13 C18 1.525(2) . ?
C14 H14 0.9500 . ?
C14 C15 1.385(2) . ?
C15 H15 0.9500 . ?
C15 C16 1.382(2) . ?
C16 H16 0.9500 . ?
C16 C17 1.400(2) . ?
C17 C23 1.520(2) . ?
C18 H18 1.0000 . ?
C18 C19 1.540(2) . ?
C18 C21 1.543(2) . ?
C19 H19A 0.9900 . ?
C19 H19B 0.9900 . ?
C19 C20 1.518(3) . ?
C20 H20A 0.9800 . ?
C20 H20B 0.9800 . ?
C20 H20C 0.9800 . ?
C21 H21A 0.9900 . ?
C21 H21B 0.9900 . ?
C21 C22 1.519(2) . ?
C22 H22A 0.9800 . ?
C22 H22B 0.9800 . ?
C22 H22C 0.9800 . ?
C23 H23 1.0000 . ?
C23 C24 1.544(2) . ?
C23 C26 1.542(2) . ?
C24 H24A 0.9900 . ?
C24 H24B 0.9900 . ?
C24 C25 1.523(3) . ?
C25 H25A 0.9800 . ?
C25 H25B 0.9800 . ?
C25 H25C 0.9800 . ?
C26 H26A 0.9900 . ?
C26 H26B 0.9900 . ?
C26 C27 1.520(3) . ?
C27 H27A 0.9800 . ?
C27 H27B 0.9800 . ?
C27 H27C 0.9800 . ?
C28 C29 1.407(2) . ?
C28 C33 1.413(2) . ?
C29 C30 1.394(2) . ?
C29 C34 1.527(2) . ?
C30 H30 0.9500 . ?
C30 C31 1.388(2) . ?
C31 H31 0.9500 . ?
C31 C32 1.374(3) . ?
C32 H32 0.9500 . ?
C32 C33 1.400(2) . ?
C33 C39 1.509(4) . ?
C33 C39A 1.572(14) . ?
C34 H34 1.0000 . ?
C34 C35 1.540(2) . ?
C34 C37 1.538(2) . ?
C35 H35A 0.9900 . ?
C35 H35B 0.9900 . ?
C35 C36 1.525(2) . ?
C36 H36A 0.9800 . ?
C36 H36B 0.9800 . ?
C36 H36C 0.9800 . ?
C37 H37A 0.9900 . ?
C37 H37B 0.9900 . ?
C37 C38 1.527(2) . ?
C38 H38A 0.9800 . ?
C38 H38B 0.9800 . ?
C38 H38C 0.9800 . ?
C44 H44A 0.9800 . ?
C44 H44B 0.9800 . ?
C44 H44C 0.9800 . ?
C45 H45A 0.9800 . ?
C45 H45B 0.9800 . ?
C45 H45C 0.9800 . ?
C46 H46A 0.9800 . ?
C46 H46B 0.9800 . ?
C46 H46C 0.9800 . ?
C47 H47A 0.9800 . ?
C47 H47B 0.9800 . ?
C47 H47C 0.9800 . ?
C48 H48A 0.9800 . ?
C48 H48B 0.9800 . ?
C48 H48C 0.9800 . ?
C49 H49A 0.9800 . ?
C49 H49B 0.9800 . ?
C49 H49C 0.9800 . ?
C50 H50A 0.9800 . ?
C50 H50B 0.9800 . ?
C50 H50C 0.9800 . ?
C51 H51A 0.9800 . ?
C51 H51B 0.9800 . ?
C51 H51C 0.9800 . ?
C52 H52A 0.9800 . ?
C52 H52B 0.9800 . ?
C52 H52C 0.9800 . ?
C53 H53A 0.9800 . ?
C53 H53B 0.9800 . ?
C53 H53C 0.9800 . ?
C54 H54A 0.9800 . ?
C54 H54B 0.9800 . ?
C54 H54C 0.9800 . ?
C55 H55A 0.9800 . ?
C55 H55B 0.9800 . ?
C55 H55C 0.9800 . ?
C56 C57 1.408(2) . ?
C56 C59 1.560(2) . ?
C57 H57 0.9500 . ?
C57 C58 1.406(2) . ?
C58 C63 1.5665(19) . ?
C59 C60 1.532(2) . ?
C59 C61 1.542(2) . ?
C59 C62 1.542(2) . ?
C60 H60A 0.9800 . ?
C60 H60B 0.9800 . ?
C60 H60C 0.9800 . ?
C61 H61A 0.9800 . ?
C61 H61B 0.9800 . ?
C61 H61C 0.9800 . ?
C62 H62A 0.9800 . ?
C62 H62B 0.9800 . ?
C62 H62C 0.9800 . ?
C63 C64 1.540(2) . ?
C63 C65 1.543(3) . ?
C63 C66 1.527(2) . ?
C64 H64A 0.9800 . ?
C64 H64B 0.9800 . ?
C64 H64C 0.9800 . ?
C65 H65A 0.9800 . ?
C65 H65B 0.9800 . ?
C65 H65C 0.9800 . ?
C66 H66A 0.9800 . ?
C66 H66B 0.9800 . ?
C66 H66C 0.9800 . ?
C67 C68 1.420(2) . ?
C67 C72 1.414(2) . ?
C68 C69 1.397(2) . ?
C68 C73 1.525(2) . ?
C69 H69 0.9500 . ?
C69 C70 1.383(2) . ?
C70 H70 0.9500 . ?
C70 C71 1.392(2) . ?
C71 H71 0.9500 . ?
C71 C72 1.401(2) . ?
C72 C78 1.522(2) . ?
C73 H73 1.0000 . ?
C73 C74 1.537(3) . ?
C73 C76 1.536(2) . ?
C74 H74A 0.9900 . ?
C74 H74B 0.9900 . ?
C74 C75 1.528(3) . ?
C75 H75A 0.9800 . ?
C75 H75B 0.9800 . ?
C75 H75C 0.9800 . ?
C76 H76A 0.9900 . ?
C76 H76B 0.9900 . ?
C76 C77 1.518(3) . ?
C77 H77A 0.9800 . ?
C77 H77B 0.9800 . ?
C77 H77C 0.9800 . ?
C78 H78 1.0000 . ?
C78 C79 1.549(2) . ?
C78 C81 1.532(2) . ?
C79 H79A 0.9900 . ?
C79 H79B 0.9900 . ?
C79 C80 1.527(2) . ?
C80 H80A 0.9800 . ?
C80 H80B 0.9800 . ?
C80 H80C 0.9800 . ?
C81 H81A 0.9900 . ?
C81 H81B 0.9900 . ?
C81 C82 1.525(2) . ?
C82 H82A 0.9800 . ?
C82 H82B 0.9800 . ?
C82 H82C 0.9800 . ?
C83 C84 1.415(2) . ?
C83 C88 1.404(2) . ?
C84 C85 1.393(2) . ?
C84 C89 1.521(2) . ?
C85 H85 0.9500 . ?
C85 C86 1.385(3) . ?
C86 H86 0.9500 . ?
C86 C87 1.385(3) . ?
C87 H87 0.9500 . ?
C87 C88 1.396(3) . ?
C88 C94 1.533(2) . ?
C89 H89 1.0000 . ?
C89 C90 1.546(2) . ?
C89 C92 1.536(2) . ?
C90 H90A 0.9900 . ?
C90 H90B 0.9900 . ?
C90 C91 1.520(3) . ?
C91 H91A 0.9800 . ?
C91 H91B 0.9800 . ?
C91 H91C 0.9800 . ?
C92 H92A 0.9900 . ?
C92 H92B 0.9900 . ?
C92 C93 1.525(3) . ?
C93 H93A 0.9800 . ?
C93 H93B 0.9800 . ?
C93 H93C 0.9800 . ?
C94 H94 1.0000 . ?
C94 C95 1.536(2) . ?
C94 C97 1.530(3) . ?
C95 H95A 0.9900 . ?
C95 H95B 0.9900 . ?
C95 C96 1.518(3) . ?
C96 H96A 0.9800 . ?
C96 H96B 0.9800 . ?
C96 H96C 0.9800 . ?
C97 H97A 0.9900 . ?
C97 H97B 0.9900 . ?
C97 C98 1.520(3) . ?
C98 H98A 0.9800 . ?
C98 H98B 0.9800 . ?
C98 H98C 0.9800 . ?
C39 H39 1.0000 . ?
C39 C40 1.529(5) . ?
C39 C42 1.548(4) . ?
C40 H40A 0.9900 . ?
C40 H40B 0.9900 . ?
C40 C41 1.517(4) . ?
C41 H41A 0.9800 . ?
C41 H41B 0.9800 . ?
C41 H41C 0.9800 . ?
C42 H42A 0.9900 . ?
C42 H42B 0.9900 . ?
C42 C43 1.515(3) . ?
C43 H43A 0.9800 . ?
C43 H43B 0.9800 . ?
C43 H43C 0.9800 . ?
C39A H39A 1.0000 . ?
C39A C40A 1.569(13) . ?
C39A C42A 1.556(14) . ?
C40A H40C 0.9900 . ?
C40A H40D 0.9900 . ?
C40A C41A 1.518(16) . ?
C41A H41D 0.9800 . ?
C41A H41E 0.9800 . ?
C41A H41F 0.9800 . ?
C42A H42C 0.9900 . ?
C42A H42D 0.9900 . ?
C42A C43A 1.530(17) . ?
C43A H43D 0.9800 . ?
C43A H43E 0.9800 . ?
C43A H43F 0.9800 . ?

loop_
_geom_torsion_atom_site_label_1
_geom_torsion_atom_site_label_2
_geom_torsion_atom_site_label_3
_geom_torsion_atom_site_label_4
_geom_torsion
_geom_torsion_site_symmetry_1
_geom_torsion_site_symmetry_2
_geom_torsion_site_symmetry_3
_geom_torsion_site_symmetry_4
_geom_torsion_publ_flag
Mg1 N1 C1 C2 -6.9(2) . . . . ?
Mg1 N1 C1 C4 168.00(13) . . . . ?
Mg1 N1 C12 C13 -78.14(14) . . . . ?
Mg1 N1 C12 C17 94.62(14) . . . . ?
Mg1 N2 C3 C2 -2.9(2) . . . . ?
Mg1 N2 C3 C8 173.70(13) . . . . ?
Mg1 N2 C28 C29 89.05(14) . . . . ?
Mg1 N2 C28 C33 -82.26(15) . . . . ?
Mg2 N5 C56 C57 -4.57(19) . . . . ?
Mg2 N5 C56 C59 171.16(11) . . . . ?
Mg2 N5 C67 C68 93.54(14) . . . . ?
Mg2 N5 C67 C72 -79.13(15) . . . . ?
Mg2 N6 C58 C57 -2.9(2) . . . . ?
Mg2 N6 C58 C63 174.14(11) . . . . ?
Mg2 N6 C83 C84 95.52(13) . . . . ?
Mg2 N6 C83 C88 -75.21(14) . . . . ?
Na1 C14 C15 C16 76.86(13) . . . . ?
Na1 C15 C16 C17 74.29(14) . . . . ?
Na1 C16 C17 C12 62.52(13) . . . . ?
Na1 C16 C17 C23 -118.49(13) . . . . ?
Na4 C68 C69 C70 -69.04(15) . . . . ?
Na4 C68 C73 C74 17.79(16) . . . . ?
Na4 C68 C73 C76 -107.21(14) . . . . ?
Na4 C69 C70 C71 -72.81(15) . . . . ?
Na4 C70 C71 C72 -68.67(15) . . . . ?
Na4 C71 C72 C67 -65.41(13) . . . . ?
Na4 C71 C72 C78 117.90(13) . . . . ?
N1 C1 C2 C3 2.5(3) . . . . ?
N1 C1 C4 C5 -109.21(19) . . . . ?
N1 C1 C4 C6 131.48(18) . . . . ?
N1 C1 C4 C7 8.8(3) . . . . ?
N1 C12 C13 C14 170.74(13) . . . . ?
N1 C12 C13 C18 -14.4(2) . . . . ?
N1 C12 C17 C16 -169.88(13) . . . . ?
N1 C12 C17 C23 11.1(2) . . . . ?
N2 C3 C8 C9 130.40(18) . . . . ?
N2 C3 C8 C10 -110.2(2) . . . . ?
N2 C3 C8 C11 8.4(3) . . . . ?
N2 C28 C29 C30 -169.45(14) . . . . ?
N2 C28 C29 C34 9.2(2) . . . . ?
N2 C28 C33 C32 170.54(14) . . . . ?
N2 C28 C33 C39 -13.3(3) . . . . ?
N2 C28 C33 C39A -0.6(6) . . . . ?
N5 C56 C57 C58 6.9(3) . . . . ?
N5 C56 C59 C60 9.1(2) . . . . ?
N5 C56 C59 C61 130.63(15) . . . . ?
N5 C56 C59 C62 -110.30(16) . . . . ?
N5 C67 C68 Na4 -112.56(12) . . . . ?
N5 C67 C68 C69 -174.00(14) . . . . ?
N5 C67 C68 C73 6.7(2) . . . . ?
N5 C67 C72 C71 175.67(14) . . . . ?
N5 C67 C72 C78 -7.7(2) . . . . ?
N6 C58 C63 C64 -116.97(17) . . . . ?
N6 C58 C63 C65 124.98(17) . . . . ?
N6 C58 C63 C66 2.6(2) . . . . ?
N6 C83 C84 C85 -175.36(12) . . . . ?
N6 C83 C84 C89 2.83(19) . . . . ?
N6 C83 C88 C87 175.89(13) . . . . ?
N6 C83 C88 C94 -1.8(2) . . . . ?
C1 N1 C12 C13 110.37(18) . . . . ?
C1 N1 C12 C17 -76.9(2) . . . . ?
C1 C2 C3 N2 3.1(3) . . . . ?
C1 C2 C3 C8 -173.90(19) . . . . ?
C2 C1 C4 C5 66.1(2) . . . . ?
C2 C1 C4 C6 -53.2(2) . . . . ?
C2 C1 C4 C7 -175.93(17) . . . . ?
C2 C3 C8 C9 -52.7(2) . . . . ?
C2 C3 C8 C10 66.7(2) . . . . ?
C2 C3 C8 C11 -174.67(16) . . . . ?
C3 N2 C28 C29 -82.3(2) . . . . ?
C3 N2 C28 C33 106.40(18) . . . . ?
C4 C1 C2 C3 -172.90(18) . . . . ?
C12 N1 C1 C2 163.63(16) . . . . ?
C12 N1 C1 C4 -21.5(3) . . . . ?
C12 C13 C14 Na1 -67.35(13) . . . . ?
C12 C13 C14 C15 -0.4(2) . . . . ?
C12 C13 C18 C19 109.46(16) . . . . ?
C12 C13 C18 C21 -123.00(16) . . . . ?
C12 C17 C23 C24 151.82(15) . . . . ?
C12 C17 C23 C26 -82.77(18) . . . . ?
C13 C12 C17 C16 2.8(2) . . . . ?
C13 C12 C17 C23 -176.14(13) . . . . ?
C13 C14 C15 Na1 -75.19(13) . . . . ?
C13 C14 C15 C16 1.7(2) . . . . ?
C13 C18 C19 C20 62.9(2) . . . . ?
C13 C18 C21 C22 164.41(16) . . . . ?
C14 C13 C18 C19 -75.78(18) . . . . ?
C14 C13 C18 C21 51.76(19) . . . . ?
C14 C15 C16 Na1 -74.91(13) . . . . ?
C14 C15 C16 C17 -0.6(2) . . . . ?
C15 C16 C17 C12 -1.6(2) . . . . ?
C15 C16 C17 C23 177.40(14) . . . . ?
C16 C17 C23 C24 -27.1(2) . . . . ?
C16 C17 C23 C26 98.27(17) . . . . ?
C17 C12 C13 C14 -1.9(2) . . . . ?
C17 C12 C13 C18 172.96(13) . . . . ?
C17 C23 C24 C25 -59.0(2) . . . . ?
C17 C23 C26 C27 161.58(16) . . . . ?
C18 C13 C14 Na1 117.71(12) . . . . ?
C18 C13 C14 C15 -175.36(14) . . . . ?
C19 C18 C21 C22 -66.7(2) . . . . ?
C21 C18 C19 C20 -64.1(2) . . . . ?
C24 C23 C26 C27 -70.9(2) . . . . ?
C26 C23 C24 C25 174.57(16) . . . . ?
C28 N2 C3 C2 167.15(15) . . . . ?
C28 N2 C3 C8 -16.2(3) . . . . ?
C28 C29 C30 C31 -1.4(2) . . . . ?
C28 C29 C34 C35 -83.60(19) . . . . ?
C28 C29 C34 C37 152.14(15) . . . . ?
C28 C33 C39 C40 -128.6(2) . . . . ?
C28 C33 C39 C42 103.0(3) . . . . ?
C28 C33 C39A C40A -92.7(13) . . . . ?
C28 C33 C39A C42A 139.6(10) . . . . ?
C29 C28 C33 C32 -0.5(2) . . . . ?
C29 C28 C33 C39 175.6(2) . . . . ?
C29 C28 C33 C39A -171.6(6) . . . . ?
C29 C30 C31 C32 -0.2(3) . . . . ?
C29 C34 C35 C36 153.51(15) . . . . ?
C29 C34 C37 C38 -64.5(2) . . . . ?
C30 C29 C34 C35 95.06(18) . . . . ?
C30 C29 C34 C37 -29.2(2) . . . . ?
C30 C31 C32 C33 1.5(3) . . . . ?
C31 C32 C33 C28 -1.1(2) . . . . ?
C31 C32 C33 C39 -177.4(2) . . . . ?
C31 C32 C33 C39A 169.3(7) . . . . ?
C32 C33 C39 C40 47.5(3) . . . . ?
C32 C33 C39 C42 -80.9(4) . . . . ?
C32 C33 C39A C40A 96.9(11) . . . . ?
C32 C33 C39A C42A -30.9(15) . . . . ?
C33 C28 C29 C30 1.7(2) . . . . ?
C33 C28 C29 C34 -179.59(14) . . . . ?
C33 C39 C40 C41 172.0(2) . . . . ?
C33 C39 C42 C43 65.7(4) . . . . ?
C33 C39A C40A C41A -56.2(16) . . . . ?
C33 C39A C42A C43A -176.3(11) . . . . ?
C34 C29 C30 C31 179.97(15) . . . . ?
C35 C34 C37 C38 170.01(15) . . . . ?
C37 C34 C35 C36 -79.30(19) . . . . ?
C44 Si1 N3 Si2 157.39(11) . . . . ?
C44 Si1 N3 Na1 -74.34(9) . . . . ?
C44 Si1 N3 Na2 16.06(9) . . . . ?
C45 Si1 N3 Si2 -85.97(13) . . . . ?
C45 Si1 N3 Na1 42.30(9) . . . . ?
C45 Si1 N3 Na2 132.70(8) . . . . ?
C46 Si1 N3 Si2 36.16(14) . . . . ?
C46 Si1 N3 Na1 164.44(8) . . . . ?
C46 Si1 N3 Na2 -105.16(8) . . . . ?
C47 Si2 N3 Si1 -142.68(12) . . . . ?
C47 Si2 N3 Na1 89.86(10) . . . . ?
C47 Si2 N3 Na2 -3.23(11) . . . . ?
C48 Si2 N3 Si1 100.74(13) . . . . ?
C48 Si2 N3 Na1 -26.71(11) . . . . ?
C48 Si2 N3 Na2 -119.81(9) . . . . ?
C49 Si2 N3 Si1 -18.41(14) . . . . ?
C49 Si2 N3 Na1 -145.87(8) . . . . ?
C49 Si2 N3 Na2 121.03(8) . . . . ?
C50 Si3 N4 Si4 -83.32(14) . . . . ?
C50 Si3 N4 Na3 47.03(11) . . . . ?
C50 Si3 N4 Na4 138.06(9) . . . . ?
C51 Si3 N4 Si4 158.88(13) . . . . ?
C51 Si3 N4 Na3 -70.77(12) . . . . ?
C51 Si3 N4 Na4 20.26(12) . . . . ?
C52 Si3 N4 Si4 39.41(17) . . . . ?
C52 Si3 N4 Na3 169.77(11) . . . . ?
C52 Si3 N4 Na4 -99.21(12) . . . . ?
C53 Si4 N4 Si3 41.42(16) . . . . ?
C53 Si4 N4 Na3 -91.30(11) . . . . ?
C53 Si4 N4 Na4 174.71(10) . . . . ?
C54 Si4 N4 Si3 -80.94(15) . . . . ?
C54 Si4 N4 Na3 146.34(11) . . . . ?
C54 Si4 N4 Na4 52.36(14) . . . . ?
C55 Si4 N4 Si3 160.82(12) . . . . ?
C55 Si4 N4 Na3 28.09(10) . . . . ?
C55 Si4 N4 Na4 -65.89(12) . . . . ?
C56 N5 C67 C68 -84.51(19) . . . . ?
C56 N5 C67 C72 102.82(17) . . . . ?
C56 C57 C58 N6 -2.7(3) . . . . ?
C56 C57 C58 C63 179.88(16) . . . . ?
C57 C56 C59 C60 -174.87(13) . . . . ?
C57 C56 C59 C61 -53.33(17) . . . . ?
C57 C56 C59 C62 65.74(16) . . . . ?
C57 C58 C63 C64 60.30(18) . . . . ?
C57 C58 C63 C65 -57.75(18) . . . . ?
C57 C58 C63 C66 179.88(14) . . . . ?
C58 N6 C83 C84 -72.84(19) . . . . ?
C58 N6 C83 C88 116.44(17) . . . . ?
C59 C56 C57 C58 -169.32(16) . . . . ?
C67 N5 C56 C57 173.23(14) . . . . ?
C67 N5 C56 C59 -11.0(2) . . . . ?
C67 C68 C69 Na4 68.49(14) . . . . ?
C67 C68 C69 C70 -0.6(2) . . . . ?
C67 C68 C73 C74 -80.39(18) . . . . ?
C67 C68 C73 C76 154.62(15) . . . . ?
C67 C72 C78 C79 114.05(16) . . . . ?
C67 C72 C78 C81 -116.90(16) . . . . ?
C68 C67 C72 C71 3.2(2) . . . . ?
C68 C67 C72 C78 179.86(14) . . . . ?
C68 C69 C70 Na4 73.52(15) . . . . ?
C68 C69 C70 C71 0.7(3) . . . . ?
C68 C73 C74 C75 150.72(15) . . . . ?
C68 C73 C76 C77 -64.6(2) . . . . ?
C69 C68 C73 C74 100.32(18) . . . . ?
C69 C68 C73 C76 -24.7(2) . . . . ?
C69 C70 C71 Na4 69.83(15) . . . . ?
C69 C70 C71 C72 1.2(2) . . . . ?
C70 C71 C72 C67 -3.0(2) . . . . ?
C70 C71 C72 C78 -179.74(15) . . . . ?
C71 C72 C78 C79 -69.37(19) . . . . ?
C71 C72 C78 C81 59.68(19) . . . . ?
C72 C67 C68 Na4 60.00(14) . . . . ?
C72 C67 C68 C69 -1.4(2) . . . . ?
C72 C67 C68 C73 179.24(14) . . . . ?
C72 C78 C79 C80 75.26(18) . . . . ?
C72 C78 C81 C82 167.62(13) . . . . ?
C73 C68 C69 Na4 -112.21(14) . . . . ?
C73 C68 C69 C70 178.75(15) . . . . ?
C74 C73 C76 C77 168.89(15) . . . . ?
C76 C73 C74 C75 -81.55(18) . . . . ?
C79 C78 C81 C82 -62.64(18) . . . . ?
C81 C78 C79 C80 -53.66(19) . . . . ?
C83 N6 C58 C57 163.65(15) . . . . ?
C83 N6 C58 C63 -19.3(2) . . . . ?
C83 C84 C85 C86 0.9(2) . . . . ?
C83 C84 C89 C90 -89.20(16) . . . . ?
C83 C84 C89 C92 142.89(14) . . . . ?
C83 C88 C94 C95 -88.2(2) . . . . ?
C83 C88 C94 C97 142.37(16) . . . . ?
C84 C83 C88 C87 5.4(2) . . . . ?
C84 C83 C88 C94 -172.23(14) . . . . ?
C84 C85 C86 C87 2.4(2) . . . . ?
C84 C89 C90 C91 -71.73(19) . . . . ?
C84 C89 C92 C93 -170.24(14) . . . . ?
C85 C84 C89 C90 88.93(17) . . . . ?
C85 C84 C89 C92 -38.98(19) . . . . ?
C85 C86 C87 C88 -1.7(2) . . . . ?
C86 C87 C88 C83 -2.1(2) . . . . ?
C86 C87 C88 C94 175.56(15) . . . . ?
C87 C88 C94 C95 94.2(2) . . . . ?
C87 C88 C94 C97 -35.2(2) . . . . ?
C88 C83 C84 C85 -4.8(2) . . . . ?
C88 C83 C84 C89 173.34(13) . . . . ?
C88 C94 C95 C96 -60.9(2) . . . . ?
C88 C94 C97 C98 -161.54(19) . . . . ?
C89 C84 C85 C86 -177.34(14) . . . . ?
C90 C89 C92 C93 62.63(19) . . . . ?
C92 C89 C90 C91 56.5(2) . . . . ?
C95 C94 C97 C98 68.9(2) . . . . ?
C97 C94 C95 C96 68.3(2) . . . . ?
C40 C39 C42 C43 -62.4(3) . . . . ?
C42 C39 C40 C41 -60.0(4) . . . . ?
C40A C39A C42A C43A 55.4(18) . . . . ?
C42A C39A C40A C41A 70.8(15) . . . . ?

loop_
_exptl_oxdiff_crystal_face_indexfrac_h
_exptl_oxdiff_crystal_face_indexfrac_k
_exptl_oxdiff_crystal_face_indexfrac_l
_exptl_oxdiff_crystal_face_x
_exptl_oxdiff_crystal_face_y
_exptl_oxdiff_crystal_face_z
-1.0006 -1.9964 1.0028 -0.1971 0.0311 0.0358
2.8746 5.6241 13.0178 -0.1805 0.0246 -0.9833
0.0007 -0.0011 -1.0000 0.0466 -0.0067 0.0557
9.9115 -0.1780 6.9742 0.1153 0.8844 -0.4522
-9.7175 -0.9164 -8.2115 -0.1064 -0.8175 0.5660
-1.0004 2.0007 1.9933 -0.0331 -0.1780 -0.1884
0.7906 -8.2797 -9.8528 0.0596 0.4462 0.8929
6.7229 -3.9979 9.5425 -0.3499 0.8420 -0.4107
-0.9985 0.9984 -1.0043 0.0540 -0.1441 0.0209
-2.0108 8.6074 -7.7674 0.7234 -0.6855 0.0830
4.4360 1.0485 -11.4911 0.7919 0.2357 0.5634
3.7373 -6.4692 9.6733 -0.6214 0.7271 -0.2919
10.6381 0.3766 3.9890 0.3165 0.8948 -0.3147

loop_
_smtbx_masks_void_nr
_smtbx_masks_void_average_x
_smtbx_masks_void_average_y
_smtbx_masks_void_average_z
_smtbx_masks_void_volume
_smtbx_masks_void_count_electrons
_smtbx_masks_void_content
1 0.643 -0.143 -0.143 1442.8 254.6 '2 ?'
